data_1505317
loop_
_publ_author_name
'Miao, Shaobin'
'Schleyer, Paul v R'
'Wu, Judy I.'
'Hardcastle, Kenneth I.'
'Bunz, Uwe H. F.'

_publ_section_title
;
 A thiadiazole-fused N,N-dihydroquinoxaline: antiaromatic but isolable.
;
_journal_issue 6
_journal_name_full 'Organic letters'
_journal_page_first 1073
_journal_page_last 1076
_journal_paper_doi 10.1021/ol070013i
_journal_volume 9
_journal_year 2007
_chemical_formula_sum 'C52 H83.5 N4 S Si4'
_chemical_formula_weight 909.15
_chemical_name_systematic
;

 ?

;
_space_group_IT_number 14
_symmetry_cell_setting monoclinic
_symmetry_space_group_name_Hall '-P 2ybc'
_symmetry_space_group_name_H-M 'P 1 21/c 1'
_atom_sites_solution_hydrogens geom
_atom_sites_solution_primary direct
_atom_sites_solution_secondary difmap
_audit_creation_method SHELXL-97
_cell_angle_alpha 90.00
_cell_angle_beta 93.664(5)
_cell_angle_gamma 90.00
_cell_formula_units_Z 8
_cell_length_a 55.844(4)
_cell_length_b 13.8967(10)
_cell_length_c 15.0754(10)
_cell_measurement_reflns_used 8139
_cell_measurement_temperature 173(2)
_cell_measurement_theta_max 42.91
_cell_measurement_theta_min 2.38
_cell_volume 11675.3(14)
_computing_cell_refinement 'Bruker SMART'
_computing_data_collection 'Bruker SMART'
_computing_data_reduction 'Bruker SAINT'
_computing_molecular_graphics 'Bruker SHELXTL'
_computing_publication_material 'Bruker SHELXTL'
_computing_structure_refinement 'SHELXL-97 (Sheldrick, 1997)'
_computing_structure_solution 'SHELXS-97 (Sheldrick, 1990)'
_diffrn_ambient_temperature 173(2)
_diffrn_measured_fraction_theta_full 0.892
_diffrn_measured_fraction_theta_max 0.892
_diffrn_measurement_device_type 'CCD area detector'
_diffrn_measurement_method 'phi and omega scans'
_diffrn_radiation_monochromator graphite
_diffrn_radiation_source 'fine-focus sealed tube'
_diffrn_radiation_type CuK\a
_diffrn_radiation_wavelength 1.54178
_diffrn_reflns_av_R_equivalents 0.0550
_diffrn_reflns_av_sigmaI/netI 0.0839
_diffrn_reflns_limit_h_max 62
_diffrn_reflns_limit_h_min -64
_diffrn_reflns_limit_k_max 14
_diffrn_reflns_limit_k_min -15
_diffrn_reflns_limit_l_max 15
_diffrn_reflns_limit_l_min -17
_diffrn_reflns_number 61529
_diffrn_reflns_theta_full 65.82
_diffrn_reflns_theta_max 65.82
_diffrn_reflns_theta_min 0.79
_exptl_absorpt_coefficient_mu 1.526
_exptl_absorpt_correction_T_max 0.8749
_exptl_absorpt_correction_T_min 0.4767
_exptl_absorpt_correction_type multi-scan
_exptl_absorpt_process_details 'SADABS V2.10'
_exptl_crystal_colour red
_exptl_crystal_density_diffrn 1.034
_exptl_crystal_density_meas ?
_exptl_crystal_density_method 'not measured'
_exptl_crystal_description plate
_exptl_crystal_F_000 3964
_exptl_crystal_size_max 0.57
_exptl_crystal_size_mid 0.37
_exptl_crystal_size_min 0.09
_refine_diff_density_max 0.510
_refine_diff_density_min -0.270
_refine_diff_density_rms 0.063
_refine_ls_extinction_coef 0.00054(7)
_refine_ls_extinction_expression Fc^*^=kFc[1+0.001xFc^2^\l^3^/sin(2\q)]^-1/4^
_refine_ls_extinction_method SHELXL
_refine_ls_goodness_of_fit_ref 1.024
_refine_ls_hydrogen_treatment constr
_refine_ls_matrix_type full
_refine_ls_number_parameters 1181
_refine_ls_number_reflns 18063
_refine_ls_number_restraints 88
_refine_ls_restrained_S_all 1.023
_refine_ls_R_factor_all 0.1927
_refine_ls_R_factor_gt 0.1116
_refine_ls_shift/su_max 0.023
_refine_ls_shift/su_mean 0.003
_refine_ls_structure_factor_coef Fsqd
_refine_ls_weighting_details 'calc w=1/[\s^2^(Fo^2^)+(0.1700P)^2^+12.0000P] where P=(Fo^2^+2Fc^2^)/3'
_refine_ls_weighting_scheme calc
_refine_ls_wR_factor_gt 0.2979
_refine_ls_wR_factor_ref 0.3541
_reflns_number_gt 8759
_reflns_number_total 18063
_reflns_threshold_expression >2sigma(I)
_cod_data_source_file ol070013isi20070116_035912.cif
_cod_data_source_block miao1s
_cod_depositor_comments
;
The following automatic conversions were performed:

'_symmetry_cell_setting' value 'Monoclinic' changed to 'monoclinic'
according to /home/saulius/struct/CIF-dictionaries/cif_core.dic
dictionary named 'cif_core.dic' version 2.4.1 from 2010-06-29.

Automatic conversion script
Id: cif_fix_values 1715 2011-07-08 13:25:40Z adriana 

The following automatic conversions were performed:

'_exptl_crystal_density_meas' value 'not measured' was changed to '?'
- the value is perceived as not measured.

Automatic conversion script
Id: cif_fix_values 3008 2015-01-20 13:52:24Z robertas 
;
_cod_original_sg_symbol_H-M P2(1)/c
_cod_original_formula_sum 'C52 H83.50 N4 S Si4'
_cod_database_code 1505317

loop_
_symmetry_equiv_pos_as_xyz
'x, y, z'
'-x, y+1/2, -z+1/2'
'-x, -y, -z'
'x, -y-1/2, z-1/2'

loop_
_atom_site_label
_atom_site_type_symbol
_atom_site_fract_x
_atom_site_fract_y
_atom_site_fract_z
_atom_site_U_iso_or_equiv
_atom_site_adp_type
_atom_site_occupancy
_atom_site_symmetry_multiplicity
_atom_site_calc_flag
_atom_site_refinement_flags
_atom_site_disorder_assembly
_atom_site_disorder_group
C1 C 0.06476(10) 0.4235(4) 0.9759(4) 0.0608(15) Uani 1 1 d . . .
C2 C 0.05053(11) 0.4935(5) 1.0168(4) 0.0684(17) Uani 1 1 d . . .
C3 C 0.06108(12) 0.5717(5) 1.0696(4) 0.0722(18) Uani 1 1 d . . .
C4 C 0.08652(11) 0.5817(4) 1.0812(4) 0.0638(16) Uani 1 1 d . . .
C5 C 0.10070(10) 0.5151(4) 1.0385(3) 0.0579(15) Uani 1 1 d . . .
C6 C 0.08973(10) 0.4364(4) 0.9876(3) 0.0583(15) Uani 1 1 d . . .
C7 C 0.05422(11) 0.3467(5) 0.9257(4) 0.0753(19) Uani 1 1 d . . .
C8 C 0.04578(13) 0.2790(6) 0.8823(5) 0.093(2) Uani 1 1 d . A .
C9 C 0.09616(12) 0.6632(6) 1.1297(4) 0.082(2) Uani 1 1 d . . .
C10 C 0.10138(15) 0.7362(6) 1.1694(5) 0.099(2) Uani 1 1 d . . .
C11 C 0.12742(11) 0.3829(5) 0.9555(4) 0.0639(16) Uani 1 1 d . . .
C12 C 0.13798(11) 0.4654(5) 1.0022(4) 0.0634(16) Uani 1 1 d . . .
C13 C 0.16349(12) 0.4836(5) 1.0028(4) 0.0772(19) Uani 1 1 d . . .
C14 C 0.18452(13) 0.5027(6) 1.0022(5) 0.090(2) Uani 1 1 d . . .
C15 C 0.14205(12) 0.3115(5) 0.9150(4) 0.0774(19) Uani 1 1 d . . .
C16 C 0.15318(13) 0.2481(6) 0.8810(5) 0.089(2) Uani 1 1 d . . .
C17 C 0.1699(3) 0.1964(9) 0.7057(7) 0.157(5) Uani 1 1 d . . .
H17 H 0.1770 0.1434 0.6708 0.189 Uiso 1 1 calc R . .
C18 C 0.1861(3) 0.2855(10) 0.6976(12) 0.274(10) Uani 1 1 d . . .
H18A H 0.1923 0.2874 0.6383 0.410 Uiso 1 1 d R . .
H18B H 0.1993 0.2728 0.7420 0.410 Uiso 1 1 d R . .
H18C H 0.1787 0.3475 0.7103 0.410 Uiso 1 1 d R . .
C19 C 0.1461(4) 0.2149(11) 0.6659(7) 0.250(10) Uani 1 1 d . . .
H19A H 0.1391 0.2715 0.6932 0.375 Uiso 1 1 d R . .
H19B H 0.1357 0.1590 0.6733 0.375 Uiso 1 1 d R . .
H19C H 0.1476 0.2269 0.6024 0.375 Uiso 1 1 d R . .
C20 C 0.1492(2) 0.0448(8) 0.8275(8) 0.162(4) Uani 1 1 d . . .
H20 H 0.1335 0.0643 0.7978 0.194 Uiso 1 1 calc R . .
C21 C 0.1578(2) -0.0436(8) 0.7724(7) 0.156(4) Uani 1 1 d . . .
H21A H 0.1722 -0.0712 0.8029 0.234 Uiso 1 1 d R . .
H21B H 0.1613 -0.0245 0.7120 0.234 Uiso 1 1 d R . .
H21C H 0.1449 -0.0916 0.7696 0.234 Uiso 1 1 d R . .
C22 C 0.1437(4) 0.0147(11) 0.9204(11) 0.343(13) Uani 1 1 d . . .
H22A H 0.1280 -0.0163 0.9199 0.514 Uiso 1 1 d R . .
H22B H 0.1441 0.0702 0.9606 0.514 Uiso 1 1 d R . .
H22C H 0.1562 -0.0314 0.9410 0.514 Uiso 1 1 d R . .
C23 C 0.1985(2) 0.1409(12) 0.8776(9) 0.218(7) Uani 1 1 d . . .
H23 H 0.2056 0.2025 0.8570 0.261 Uiso 1 1 calc R . .
C24 C 0.21577(19) 0.0682(9) 0.8340(9) 0.209(7) Uani 1 1 d . . .
H24A H 0.2297 0.0539 0.8747 0.314 Uiso 1 1 d R . .
H24B H 0.2212 0.0902 0.7770 0.314 Uiso 1 1 d R . .
H24C H 0.2060 0.0099 0.8248 0.314 Uiso 1 1 d R . .
C25 C 0.2028(3) 0.151(2) 0.9595(12) 0.48(2) Uani 1 1 d . . .
H25A H 0.2004 0.0857 0.9819 0.720 Uiso 1 1 d R . .
H25B H 0.1919 0.1955 0.9872 0.720 Uiso 1 1 d R . .
H25C H 0.2195 0.1706 0.9742 0.720 Uiso 1 1 d R . .
C26 C 0.21524(14) 0.6772(7) 1.0307(6) 0.110(3) Uani 1 1 d . . .
H26 H 0.2319 0.7027 1.0261 0.132 Uiso 1 1 calc R . .
C27 C 0.19888(17) 0.7360(8) 0.9693(8) 0.151(4) Uani 1 1 d . . .
H27A H 0.1832 0.7042 0.9618 0.227 Uiso 1 1 d R . .
H27B H 0.2051 0.7472 0.9109 0.227 Uiso 1 1 d R . .
H27C H 0.1971 0.7977 0.9998 0.227 Uiso 1 1 d R . .
C28 C 0.20934(18) 0.6860(8) 1.1286(7) 0.153(4) Uani 1 1 d . . .
H28A H 0.2141 0.7515 1.1461 0.230 Uiso 1 1 d R . .
H28B H 0.2181 0.6396 1.1674 0.230 Uiso 1 1 d R . .
H28C H 0.1921 0.6783 1.1340 0.230 Uiso 1 1 d R . .
C29 C 0.23387(17) 0.4779(9) 1.0860(8) 0.145(4) Uani 1 1 d . . .
H29 H 0.2269 0.4927 1.1439 0.174 Uiso 1 1 calc R . .
C30 C 0.2328(2) 0.3749(11) 1.0752(9) 0.187(6) Uani 1 1 d . . .
H30A H 0.2389 0.3610 1.0170 0.280 Uiso 1 1 d R . .
H30B H 0.2165 0.3495 1.0773 0.280 Uiso 1 1 d R . .
H30C H 0.2433 0.3445 1.1219 0.280 Uiso 1 1 d R . .
C31 C 0.26074(18) 0.5092(11) 1.0957(9) 0.210(6) Uani 1 1 d . . .
H31A H 0.2701 0.4656 1.1354 0.315 Uiso 1 1 d R . .
H31B H 0.2623 0.5752 1.1184 0.315 Uiso 1 1 d R . .
H31C H 0.2667 0.5061 1.0361 0.315 Uiso 1 1 d R . .
C32 C 0.22484(17) 0.5242(10) 0.8818(7) 0.157(5) Uani 1 1 d . . .
H32 H 0.2314 0.4580 0.8924 0.189 Uiso 1 1 calc R . .
C33 C 0.24876(19) 0.5720(9) 0.8651(8) 0.178(5) Uani 1 1 d . . .
H33A H 0.2449 0.6333 0.8353 0.267 Uiso 1 1 d R . .
H33B H 0.2587 0.5331 0.8275 0.267 Uiso 1 1 d R . .
H33C H 0.2576 0.5845 0.9221 0.267 Uiso 1 1 d R . .
C34 C 0.2099(3) 0.5019(18) 0.8179(9) 0.354(14) Uani 1 1 d . . .
H34A H 0.2019 0.5627 0.8021 0.531 Uiso 1 1 d R . .
H34B H 0.1980 0.4551 0.8362 0.531 Uiso 1 1 d R . .
H34C H 0.2178 0.4770 0.7664 0.531 Uiso 1 1 d R . .
C35 C 0.1373(3) 0.8915(12) 1.1984(13) 0.277(10) Uani 1 1 d . . .
H35 H 0.1310 0.9242 1.1425 0.333 Uiso 1 1 calc R . .
C36 C 0.1520(2) 0.8432(13) 1.1576(16) 0.299(12) Uani 1 1 d . . .
H36A H 0.1603 0.8850 1.1171 0.448 Uiso 1 1 d R . .
H36B H 0.1440 0.7910 1.1237 0.448 Uiso 1 1 d R . .
H36C H 0.1637 0.8160 1.2020 0.448 Uiso 1 1 d R . .
C37 C 0.1440(4) 0.9877(13) 1.2426(13) 0.357(13) Uani 1 1 d . . .
H37A H 0.1611 0.9883 1.2621 0.535 Uiso 1 1 d R . .
H37B H 0.1344 0.9935 1.2945 0.535 Uiso 1 1 d R . .
H37C H 0.1405 1.0418 1.2023 0.535 Uiso 1 1 d R . .
C38 C 0.10378(19) 0.8379(7) 1.3427(6) 0.124(3) Uani 1 1 d . . .
H38 H 0.1056 0.9037 1.3691 0.149 Uiso 1 1 calc R . .
C39 C 0.1221(3) 0.7757(10) 1.3903(8) 0.225(7) Uani 1 1 d . . .
H39A H 0.1210 0.7861 1.4542 0.337 Uiso 1 1 d R . .
H39B H 0.1384 0.7907 1.3740 0.337 Uiso 1 1 d R . .
H39C H 0.1184 0.7084 1.3758 0.337 Uiso 1 1 d R . .
C40 C 0.0771(3) 0.8047(12) 1.3556(8) 0.267(9) Uani 1 1 d . . .
H40A H 0.0712 0.7614 1.3077 0.400 Uiso 1 1 d R . .
H40B H 0.0672 0.8630 1.3546 0.400 Uiso 1 1 d R . .
H40C H 0.0762 0.7723 1.4130 0.400 Uiso 1 1 d R . .
C41 C 0.0845(4) 0.9338(10) 1.1680(10) 0.320(13) Uani 1 1 d . . .
H41 H 0.0706 0.9010 1.1934 0.384 Uiso 1 1 calc R . .
C42 C 0.0812(5) 1.0271(12) 1.2200(13) 0.444(19) Uani 1 1 d . . .
H42A H 0.0876 1.0198 1.2818 0.666 Uiso 1 1 d R . .
H42B H 0.0645 1.0479 1.2191 0.666 Uiso 1 1 d R . .
H42C H 0.0907 1.0755 1.1902 0.666 Uiso 1 1 d R . .
C43 C 0.0753(3) 0.9295(11) 1.0873(13) 0.301(11) Uani 1 1 d . . .
H43A H 0.0601 0.9630 1.0740 0.452 Uiso 1 1 d R . .
H43B H 0.0733 0.8607 1.0745 0.452 Uiso 1 1 d R . .
H43C H 0.0876 0.9560 1.0504 0.452 Uiso 1 1 d R . .
C44M C 0.0194(4) 0.0900(14) 0.9053(13) 0.134(6) Uani 0.50 1 d PDU A 1
H44M H 0.0320 0.0697 0.9515 0.160 Uiso 0.50 1 calc PR A 1
C45M C -0.0004(5) 0.142(2) 0.9512(16) 0.161(9) Uani 0.50 1 d PU A 1
H45A H -0.0138 0.1656 0.9120 0.242 Uiso 0.50 1 d PR A 1
H45B H 0.0069 0.1963 0.9846 0.242 Uiso 0.50 1 d PR A 1
H45C H -0.0062 0.0947 0.9927 0.242 Uiso 0.50 1 d PR A 1
C46M C 0.0100(5) -0.0026(16) 0.8521(16) 0.201(11) Uani 0.50 1 d PU A 1
H46A H -0.0038 -0.0247 0.8837 0.302 Uiso 0.50 1 d PR A 1
H46B H 0.0218 -0.0545 0.8507 0.302 Uiso 0.50 1 d PR A 1
H46C H 0.0047 0.0154 0.7912 0.302 Uiso 0.50 1 d PR A 1
C47M C 0.0114(5) 0.224(2) 0.7383(17) 0.192(12) Uani 0.50 1 d PDU A 1
H47M H -0.0018 0.2223 0.7799 0.230 Uiso 0.50 1 calc PR A 1
C48M C 0.0098(5) 0.3301(17) 0.7205(13) 0.178(10) Uani 0.50 1 d PU A 1
H48D H -0.0034 0.3427 0.6760 0.268 Uiso 0.50 1 calc PR A 1
H48E H 0.0249 0.3527 0.6982 0.268 Uiso 0.50 1 calc PR A 1
H48F H 0.0068 0.3640 0.7757 0.268 Uiso 0.50 1 calc PR A 1
C49M C -0.0006(5) 0.171(2) 0.6715(15) 0.174(10) Uani 0.50 1 d PU A 1
H49A H -0.0180 0.1629 0.6734 0.261 Uiso 0.50 1 d PR A 1
H49B H 0.0070 0.1087 0.6634 0.261 Uiso 0.50 1 d PR A 1
H49C H 0.0028 0.2138 0.6218 0.261 Uiso 0.50 1 d PR A 1
C50M C 0.0561(3) 0.1192(13) 0.7595(13) 0.117(6) Uani 0.50 1 d PDU A 1
H50A H 0.0479 0.0704 0.7195 0.141 Uiso 0.50 1 calc PR A 1
C51M C 0.0747(6) 0.068(2) 0.8189(18) 0.203(11) Uani 0.50 1 d PU A 1
H51A H 0.0820 0.1157 0.8598 0.305 Uiso 0.50 1 d PR A 1
H51B H 0.0872 0.0380 0.7851 0.305 Uiso 0.50 1 d PR A 1
H51C H 0.0668 0.0179 0.8528 0.305 Uiso 0.50 1 d PR A 1
C52M C 0.0692(7) 0.179(2) 0.708(2) 0.189(12) Uani 0.50 1 d PU A 1
H52A H 0.0794 0.2231 0.7439 0.283 Uiso 0.50 1 d PR A 1
H52B H 0.0587 0.2161 0.6658 0.283 Uiso 0.50 1 d PR A 1
H52C H 0.0793 0.1359 0.6746 0.283 Uiso 0.50 1 d PR A 1
C44N C 0.0521(4) 0.0692(12) 0.8783(16) 0.148(8) Uani 0.50 1 d PDU A 2
H44A H 0.0428 0.0508 0.9303 0.178 Uiso 0.50 1 calc PR A 2
C45N C 0.0764(4) 0.0885(16) 0.913(2) 0.172(9) Uani 0.50 1 d PU A 2
H45D H 0.0835 0.0279 0.9341 0.258 Uiso 0.50 1 d PR A 2
H45E H 0.0760 0.1342 0.9621 0.258 Uiso 0.50 1 d PR A 2
H45F H 0.0859 0.1154 0.8663 0.258 Uiso 0.50 1 d PR A 2
C46N C 0.0523(5) -0.0202(15) 0.8167(18) 0.181(10) Uani 0.50 1 d PU A 2
H46D H 0.0551 -0.0007 0.7558 0.272 Uiso 0.50 1 d PR A 2
H46E H 0.0375 -0.0584 0.8165 0.272 Uiso 0.50 1 d PR A 2
H46F H 0.0658 -0.0590 0.8409 0.272 Uiso 0.50 1 d PR A 2
C47N C 0.0030(3) 0.191(2) 0.790(2) 0.203(11) Uani 0.50 1 d PDU A 2
H47N H -0.0025 0.2577 0.7744 0.244 Uiso 0.50 1 calc PR A 2
C48N C -0.0046(8) 0.149(3) 0.891(3) 0.261(16) Uani 0.50 1 d PU A 2
H48A H -0.0217 0.1330 0.8884 0.392 Uiso 0.50 1 d PR A 2
H48B H -0.0010 0.1941 0.9403 0.392 Uiso 0.50 1 d PR A 2
H48C H 0.0048 0.0898 0.9019 0.392 Uiso 0.50 1 d PR A 2
C49N C -0.0074(4) 0.1084(18) 0.729(2) 0.225(13) Uani 0.50 1 d PU A 2
H49J H -0.0179 0.0628 0.7571 0.338 Uiso 0.50 1 d PR A 2
H49K H 0.0060 0.0736 0.7048 0.338 Uiso 0.50 1 d PR A 2
H49L H -0.0165 0.1418 0.6804 0.338 Uiso 0.50 1 d PR A 2
C50N C 0.0456(3) 0.1844(18) 0.7106(11) 0.160(8) Uani 0.50 1 d PDU A 2
H50C H 0.0408 0.1242 0.6778 0.192 Uiso 0.50 1 calc PR A 2
C51N C 0.0716(4) 0.204(2) 0.694(2) 0.145(9) Uani 0.50 1 d PDU A 2
H51D H 0.0785 0.2541 0.7338 0.217 Uiso 0.50 1 d PR A 2
H51E H 0.0718 0.2260 0.6323 0.217 Uiso 0.50 1 d PR A 2
H51F H 0.0811 0.1451 0.7018 0.217 Uiso 0.50 1 d PR A 2
C52N C 0.0355(5) 0.274(2) 0.6514(13) 0.193(10) Uani 0.50 1 d PU A 2
H52D H 0.0469 0.3270 0.6614 0.290 Uiso 0.50 1 d PR A 2
H52E H 0.0196 0.2940 0.6689 0.290 Uiso 0.50 1 d PR A 2
H52F H 0.0345 0.2563 0.5884 0.290 Uiso 0.50 1 d PR A 2
N1 N 0.02626(9) 0.4971(4) 1.0125(3) 0.0780(16) Uani 1 1 d . . .
N2 N 0.04458(9) 0.6301(4) 1.1034(4) 0.0836(17) Uani 1 1 d . . .
N3 N 0.10397(9) 0.3702(4) 0.9490(3) 0.0633(13) Uani 1 1 d . . .
N4 N 0.12490(8) 0.5274(4) 1.0445(3) 0.0617(13) Uani 1 1 d . . .
S1 S 0.01877(3) 0.58852(16) 1.06983(14) 0.0958(7) Uani 1 1 d . . .
Si1 Si 0.03450(5) 0.17598(18) 0.81761(17) 0.1131(9) Uani 1 1 d D . .
Si2 Si 0.10701(5) 0.85078(18) 1.22278(16) 0.1097(8) Uani 1 1 d . . .
Si3 Si 0.21577(4) 0.5452(2) 0.99852(16) 0.1020(8) Uani 1 1 d . . .
Si4 Si 0.16843(4) 0.15198(19) 0.82351(15) 0.1021(8) Uani 1 1 d . . .
C1B C 0.42258(12) -0.0840(5) 1.1195(4) 0.0705(17) Uani 1 1 d . . .
C2B C 0.44655(12) -0.0671(4) 1.1077(4) 0.0651(16) Uani 1 1 d . . .
C3B C 0.45409(12) 0.0136(5) 1.0561(4) 0.0678(17) Uani 1 1 d . . .
C4B C 0.43710(11) 0.0784(4) 1.0162(3) 0.0581(15) Uani 1 1 d . . .
C5B C 0.41317(11) 0.0591(4) 1.0266(3) 0.0587(15) Uani 1 1 d . . .
C6B C 0.40533(11) -0.0216(4) 1.0778(3) 0.0606(15) Uani 1 1 d . . .
C7B C 0.41601(13) -0.1673(5) 1.1700(5) 0.081(2) Uani 1 1 d . . .
C8B C 0.41216(14) -0.2369(6) 1.2135(4) 0.090(2) Uani 1 1 d . . .
C9B C 0.44479(11) 0.1593(4) 0.9648(4) 0.0639(16) Uani 1 1 d . . .
C10B C 0.45041(13) 0.2306(5) 0.9234(4) 0.080(2) Uani 1 1 d . . .
C11B C 0.37317(12) 0.0974(5) 0.9901(4) 0.0673(17) Uani 1 1 d . . .
C12B C 0.36592(12) 0.0143(5) 1.0391(4) 0.0734(18) Uani 1 1 d . . .
C13B C 0.34091(13) -0.0130(5) 1.0383(4) 0.082(2) Uani 1 1 d . . .
C14B C 0.32057(14) -0.0398(6) 1.0336(5) 0.092(2) Uani 1 1 d . . .
C15B C 0.35635(12) 0.1592(5) 0.9428(4) 0.0782(19) Uani 1 1 d . . .
C16B C 0.34344(14) 0.2124(6) 0.8994(5) 0.093(2) Uani 1 1 d . . .
C17B C 0.33034(19) 0.2654(8) 0.7130(6) 0.124(3) Uani 1 1 d . . .
H17B H 0.3202 0.3090 0.6734 0.149 Uiso 1 1 calc R . .
C18B C 0.3235(2) 0.1614(9) 0.6882(6) 0.160(5) Uani 1 1 d . . .
H18D H 0.3218 0.1556 0.6233 0.240 Uiso 1 1 d R . .
H18E H 0.3084 0.1434 0.7135 0.240 Uiso 1 1 d R . .
H18F H 0.3364 0.1186 0.7115 0.240 Uiso 1 1 d R . .
C19B C 0.3566(2) 0.2830(8) 0.6942(7) 0.161(4) Uani 1 1 d . . .
H19G H 0.3666 0.2550 0.7434 0.242 Uiso 1 1 d R . .
H19H H 0.3599 0.3520 0.6902 0.242 Uiso 1 1 d R . .
H19I H 0.3602 0.2515 0.6385 0.242 Uiso 1 1 d R . .
C20B C 0.3360(3) 0.4198(7) 0.8551(8) 0.186(6) Uani 1 1 d . . .
H20B H 0.3512 0.4186 0.8231 0.223 Uiso 1 1 calc R . .
C21B C 0.3223(2) 0.4986(7) 0.8017(7) 0.160(4) Uani 1 1 d . . .
H21D H 0.3050 0.4933 0.8085 0.240 Uiso 1 1 d R . .
H21E H 0.3254 0.4930 0.7387 0.240 Uiso 1 1 d R . .
H21F H 0.3281 0.5611 0.8244 0.240 Uiso 1 1 d R . .
C22B C 0.3450(3) 0.4494(10) 0.9374(9) 0.278(10) Uani 1 1 d . . .
H22D H 0.3558 0.5037 0.9283 0.417 Uiso 1 1 d R . .
H22E H 0.3541 0.3967 0.9668 0.417 Uiso 1 1 d R . .
H22F H 0.3322 0.4699 0.9747 0.417 Uiso 1 1 d R . .
C23B C 0.29249(16) 0.2694(11) 0.8534(8) 0.175(5) Uani 1 1 d . . .
H23B H 0.2918 0.1979 0.8461 0.211 Uiso 1 1 calc R . .
C24B C 0.2737(2) 0.3021(11) 0.7845(9) 0.206(6) Uani 1 1 d . . .
H24D H 0.2575 0.2896 0.8035 0.309 Uiso 1 1 d R . .
H24E H 0.2756 0.2713 0.7268 0.309 Uiso 1 1 d R . .
H24F H 0.2761 0.3717 0.7790 0.309 Uiso 1 1 d R . .
C25B C 0.2882(2) 0.2810(15) 0.9504(9) 0.282(11) Uani 1 1 d . . .
H25G H 0.2715 0.3019 0.9533 0.422 Uiso 1 1 d R . .
H25H H 0.2990 0.3331 0.9710 0.422 Uiso 1 1 d R . .
H25I H 0.2911 0.2244 0.9884 0.422 Uiso 1 1 d R . .
C26B C 0.2834(2) -0.0838(11) 0.8934(7) 0.202(7) Uani 1 1 d . . .
H26B H 0.2739 -0.0228 0.8960 0.243 Uiso 1 1 calc R . .
C27B C 0.2994(2) -0.0509(9) 0.8354(6) 0.157(4) Uani 1 1 d . . .
H27D H 0.3069 -0.1086 0.8119 0.235 Uiso 1 1 d R . .
H27E H 0.3118 -0.0114 0.8671 0.235 Uiso 1 1 d R . .
H27F H 0.2918 -0.0137 0.7861 0.235 Uiso 1 1 d R . .
C28B C 0.26230(17) -0.1476(8) 0.8564(7) 0.151(4) Uani 1 1 d . . .
H28D H 0.2546 -0.1176 0.8031 0.227 Uiso 1 1 d R . .
H28E H 0.2505 -0.1554 0.9012 0.227 Uiso 1 1 d R . .
H28F H 0.2686 -0.2108 0.8411 0.227 Uiso 1 1 d R . .
C29B C 0.29285(15) -0.2199(7) 1.0567(6) 0.111(3) Uani 1 1 d . . .
H29B H 0.2767 -0.2498 1.0450 0.133 Uiso 1 1 calc R . .
C30B C 0.2983(2) -0.2217(8) 1.1569(6) 0.161(4) Uani 1 1 d . . .
H30D H 0.3012 -0.2886 1.1752 0.241 Uiso 1 1 d R . .
H30E H 0.2850 -0.1953 1.1888 0.241 Uiso 1 1 d R . .
H30F H 0.3128 -0.1836 1.1710 0.241 Uiso 1 1 d R . .
C31B C 0.31054(18) -0.2823(8) 1.0105(9) 0.172(5) Uani 1 1 d . . .
H31D H 0.3250 -0.2453 0.9991 0.258 Uiso 1 1 d R . .
H31E H 0.3035 -0.3084 0.9544 0.258 Uiso 1 1 d R . .
H31F H 0.3148 -0.3353 1.0514 0.258 Uiso 1 1 d R . .
C32B C 0.26928(19) -0.0212(9) 1.0817(10) 0.164(5) Uani 1 1 d . . .
H32B H 0.2758 -0.0341 1.1438 0.196 Uiso 1 1 calc R . .
C33B C 0.24422(17) -0.0707(10) 1.0815(9) 0.206(7) Uani 1 1 d . . .
H33D H 0.2332 -0.0378 1.1195 0.309 Uiso 1 1 d R . .
H33E H 0.2464 -0.1374 1.1015 0.309 Uiso 1 1 d R . .
H33F H 0.2375 -0.0700 1.0199 0.309 Uiso 1 1 d R . .
C34B C 0.2689(2) 0.0746(12) 1.0805(12) 0.258(10) Uani 1 1 d . . .
H34G H 0.2540 0.1078 1.0796 0.309 Uiso 1 1 calc R . .
H34H H 0.2835 0.1097 1.0805 0.309 Uiso 1 1 calc R . .
C35B C 0.3800(2) -0.3077(11) 1.3574(8) 0.175(5) Uani 1 1 d . . .
H35B H 0.3742 -0.3703 1.3807 0.210 Uiso 1 1 calc R . .
C36B C 0.3581(2) -0.2650(17) 1.2946(11) 0.326(13) Uani 1 1 d . . .
H36D H 0.3436 -0.2585 1.3271 0.489 Uiso 1 1 d R . .
H36E H 0.3555 -0.3133 1.2476 0.489 Uiso 1 1 d R . .
H36F H 0.3620 -0.2030 1.2680 0.489 Uiso 1 1 d R . .
C37B C 0.3868(4) -0.2524(13) 1.4317(10) 0.277(10) Uani 1 1 d . . .
H37D H 0.3887 -0.1871 1.4088 0.416 Uiso 1 1 d R . .
H37E H 0.4021 -0.2745 1.4601 0.416 Uiso 1 1 d R . .
H37F H 0.3745 -0.2525 1.4755 0.416 Uiso 1 1 d R . .
C38B C 0.3970(3) -0.4391(9) 1.2079(7) 0.169(5) Uani 1 1 d . . .
H38B H 0.4114 -0.4561 1.1747 0.203 Uiso 1 1 calc R . .
C39B C 0.3765(3) -0.4185(10) 1.1389(9) 0.245(8) Uani 1 1 d . . .
H39D H 0.3712 -0.4775 1.1078 0.367 Uiso 1 1 d R . .
H39E H 0.3816 -0.3714 1.0956 0.367 Uiso 1 1 d R . .
H39F H 0.3632 -0.3919 1.1704 0.367 Uiso 1 1 d R . .
C40B C 0.3903(3) -0.5334(9) 1.2642(9) 0.229(7) Uani 1 1 d . . .
H40D H 0.3750 -0.5199 1.2905 0.343 Uiso 1 1 d R . .
H40E H 0.4025 -0.5486 1.3115 0.343 Uiso 1 1 d R . .
H40F H 0.3882 -0.5884 1.2237 0.343 Uiso 1 1 d R . .
C41B C 0.4337(2) -0.3677(9) 1.3538(8) 0.173(5) Uani 1 1 d . . .
H41B H 0.4288 -0.4109 1.4025 0.208 Uiso 1 1 calc R . .
C42B C 0.4514(3) -0.4217(13) 1.3041(14) 0.290(12) Uani 1 1 d . . .
H42D H 0.4584 -0.3737 1.2658 0.436 Uiso 1 1 d R . .
H42E H 0.4431 -0.4708 1.2672 0.436 Uiso 1 1 d R . .
H42F H 0.4642 -0.4519 1.3421 0.436 Uiso 1 1 d R . .
C43B C 0.4453(3) -0.2771(13) 1.3990(10) 0.284(10) Uani 1 1 d . . .
H43D H 0.4585 -0.2964 1.4414 0.426 Uiso 1 1 d R . .
H43E H 0.4334 -0.2404 1.4300 0.426 Uiso 1 1 d R . .
H43F H 0.4517 -0.2369 1.3524 0.426 Uiso 1 1 d R . .
C44B C 0.4821(2) 0.4002(8) 0.9053(7) 0.156(4) Uani 1 1 d . . .
H44B H 0.4769 0.4347 0.9590 0.187 Uiso 1 1 calc R . .
C45B C 0.50293(19) 0.3410(7) 0.9399(9) 0.166(5) Uani 1 1 d . . .
H45G H 0.5068 0.3021 0.8886 0.249 Uiso 1 1 d R . .
H45H H 0.4987 0.2986 0.9885 0.249 Uiso 1 1 d R . .
H45I H 0.5168 0.3804 0.9595 0.249 Uiso 1 1 d R . .
C46B C 0.4915(2) 0.4823(8) 0.8456(8) 0.197(6) Uani 1 1 d . . .
H46G H 0.4995 0.5317 0.8832 0.296 Uiso 1 1 d R . .
H46H H 0.4778 0.5110 0.8112 0.296 Uiso 1 1 d R . .
H46I H 0.5028 0.4559 0.8049 0.296 Uiso 1 1 d R . .
C47B C 0.4271(4) 0.4188(9) 0.8862(9) 0.247(9) Uani 1 1 d . . .
H47B H 0.4136 0.3720 0.8768 0.297 Uiso 1 1 calc R . .
C48B C 0.4269(3) 0.4396(11) 0.9814(10) 0.258(9) Uani 1 1 d . . .
H48G H 0.4395 0.4884 0.9926 0.387 Uiso 1 1 d R . .
H48H H 0.4305 0.3836 1.0194 0.387 Uiso 1 1 d R . .
H48I H 0.4114 0.4666 0.9946 0.387 Uiso 1 1 d R . .
C49B C 0.4207(5) 0.488(2) 0.8314(14) 0.52(2) Uani 1 1 d . . .
H49G H 0.4212 0.5527 0.8583 0.785 Uiso 1 1 d R . .
H49H H 0.4044 0.4750 0.8066 0.785 Uiso 1 1 d R . .
H49I H 0.4318 0.4860 0.7838 0.785 Uiso 1 1 d R . .
C50B C 0.4540(2) 0.3101(7) 0.7412(5) 0.130(4) Uani 1 1 d . . .
H50B H 0.4547 0.3722 0.7080 0.156 Uiso 1 1 calc R . .
C51B C 0.4747(2) 0.2495(9) 0.7141(7) 0.174(5) Uani 1 1 d . . .
H51G H 0.4722 0.1825 0.7313 0.262 Uiso 1 1 d R . .
H51H H 0.4897 0.2732 0.7433 0.262 Uiso 1 1 d R . .
H51I H 0.4755 0.2535 0.6495 0.262 Uiso 1 1 d R . .
C52B C 0.4301(2) 0.2610(9) 0.7109(7) 0.192(6) Uani 1 1 d . . .
H52G H 0.4335 0.1980 0.6854 0.288 Uiso 1 1 d R . .
H52H H 0.4213 0.3005 0.6660 0.288 Uiso 1 1 d R . .
H52I H 0.4204 0.2525 0.7622 0.288 Uiso 1 1 d R . .
N1B N 0.47810(10) 0.0209(4) 1.0498(3) 0.0799(16) Uani 1 1 d . . .
N2B N 0.46593(10) -0.1204(4) 1.1388(4) 0.0843(17) Uani 1 1 d . . .
N3B N 0.38177(10) -0.0417(4) 1.0828(3) 0.0730(15) Uani 1 1 d . . .
N4B N 0.39631(10) 0.1195(4) 0.9858(3) 0.0657(13) Uani 1 1 d . . .
S1B S 0.48926(3) -0.07257(16) 1.10398(14) 0.0950(6) Uani 1 1 d . . .
Si1B Si 0.40582(4) -0.34027(16) 1.28194(13) 0.0873(6) Uani 1 1 d . . .
Si2B Si 0.45515(5) 0.34038(18) 0.86157(16) 0.1099(8) Uani 1 1 d . . .
Si3B Si 0.32482(4) 0.29660(18) 0.82949(14) 0.0973(7) Uani 1 1 d . . .
Si4B Si 0.29060(4) -0.0941(2) 1.01465(16) 0.1024(8) Uani 1 1 d . . .

loop_
_atom_site_aniso_label
_atom_site_aniso_U_11
_atom_site_aniso_U_22
_atom_site_aniso_U_33
_atom_site_aniso_U_23
_atom_site_aniso_U_13
_atom_site_aniso_U_12
C1 0.065(4) 0.065(4) 0.053(4) -0.014(3) 0.008(3) 0.005(3)
C2 0.073(4) 0.085(5) 0.048(4) -0.010(3) 0.010(3) 0.002(3)
C3 0.083(4) 0.076(5) 0.058(4) -0.010(3) 0.008(3) 0.012(4)
C4 0.079(4) 0.065(4) 0.046(3) -0.012(3) 0.000(3) 0.008(3)
C5 0.068(4) 0.072(4) 0.034(3) -0.007(3) 0.007(2) -0.002(3)
C6 0.074(4) 0.065(4) 0.037(3) -0.009(3) 0.008(3) 0.004(3)
C7 0.073(4) 0.095(5) 0.058(4) -0.017(4) 0.010(3) 0.002(4)
C8 0.093(5) 0.097(6) 0.088(5) -0.026(4) -0.001(4) 0.008(4)
C9 0.091(5) 0.099(6) 0.058(4) -0.024(4) 0.013(3) 0.005(4)
C10 0.124(6) 0.101(6) 0.072(5) -0.029(4) 0.006(4) -0.014(5)
C11 0.076(4) 0.077(4) 0.039(3) -0.008(3) 0.008(3) 0.013(3)
C12 0.076(4) 0.073(4) 0.040(3) 0.005(3) 0.002(3) 0.006(3)
C13 0.070(4) 0.104(6) 0.057(4) 0.004(4) 0.007(3) 0.009(4)
C14 0.082(5) 0.118(6) 0.070(5) 0.015(4) 0.010(4) 0.005(5)
C15 0.079(4) 0.100(5) 0.054(4) -0.016(4) 0.008(3) 0.003(4)
C16 0.089(5) 0.110(6) 0.068(5) -0.018(4) 0.009(4) 0.016(4)
C17 0.253(13) 0.132(9) 0.095(7) -0.049(6) 0.069(8) 0.015(10)
C18 0.38(2) 0.113(11) 0.35(2) -0.022(12) 0.224(19) 0.005(14)
C19 0.47(3) 0.201(15) 0.075(7) -0.042(8) -0.030(12) 0.123(17)
C20 0.205(12) 0.109(8) 0.179(11) -0.011(8) 0.064(9) 0.007(8)
C21 0.201(11) 0.127(9) 0.141(9) -0.042(7) 0.028(8) -0.011(8)
C22 0.62(3) 0.162(13) 0.287(18) 0.082(13) 0.32(2) 0.081(18)
C23 0.141(9) 0.332(17) 0.174(11) -0.152(12) -0.038(8) 0.106(10)
C24 0.132(9) 0.263(15) 0.230(13) -0.123(11) -0.009(8) 0.099(9)
C25 0.31(2) 0.86(5) 0.251(19) -0.29(3) -0.144(16) 0.40(3)
C26 0.082(5) 0.138(8) 0.110(7) 0.005(6) 0.012(5) -0.010(5)
C27 0.112(7) 0.132(9) 0.210(12) 0.029(8) 0.006(7) 0.000(7)
C28 0.136(8) 0.184(11) 0.144(9) -0.032(8) 0.036(7) -0.020(8)
C29 0.103(7) 0.178(11) 0.153(9) 0.029(9) -0.011(6) 0.017(8)
C30 0.122(9) 0.226(15) 0.215(13) 0.087(12) 0.032(8) 0.038(10)
C31 0.109(8) 0.250(16) 0.261(15) 0.022(13) -0.069(9) 0.003(9)
C32 0.101(6) 0.268(14) 0.107(7) -0.022(8) 0.044(5) -0.054(8)
C33 0.158(9) 0.191(12) 0.195(11) -0.046(9) 0.095(8) -0.054(9)
C34 0.255(17) 0.68(4) 0.132(11) -0.178(17) 0.089(11) -0.23(2)
C35 0.283(18) 0.232(16) 0.34(2) -0.191(14) 0.170(15) -0.163(14)
C36 0.135(12) 0.25(2) 0.51(4) -0.18(2) 0.041(15) -0.025(12)
C37 0.46(3) 0.27(2) 0.35(2) -0.157(18) 0.10(2) -0.24(2)
C38 0.166(9) 0.110(7) 0.097(6) -0.027(5) 0.010(6) 0.000(7)
C39 0.335(19) 0.203(14) 0.129(9) -0.028(9) -0.035(11) 0.150(13)
C40 0.306(18) 0.35(2) 0.156(11) -0.126(12) 0.116(11) -0.199(16)
C41 0.66(4) 0.127(11) 0.148(11) -0.039(9) -0.143(17) 0.172(16)
C42 0.81(5) 0.188(15) 0.31(2) -0.137(15) -0.17(3) 0.28(2)
C43 0.40(3) 0.190(16) 0.29(2) -0.006(15) -0.17(2) 0.095(16)
C44M 0.149(15) 0.108(14) 0.145(17) -0.007(11) 0.018(12) -0.032(12)
C45M 0.143(19) 0.21(2) 0.141(19) -0.013(16) 0.055(16) -0.049(16)
C46M 0.31(3) 0.115(16) 0.19(2) -0.007(12) 0.05(2) -0.102(17)
C47M 0.24(3) 0.179(15) 0.143(18) 0.037(15) -0.073(18) -0.09(2)
C48M 0.27(3) 0.173(14) 0.089(14) -0.004(13) -0.038(16) 0.03(2)
C49M 0.20(3) 0.21(2) 0.112(17) -0.026(15) -0.016(15) -0.02(2)
C50M 0.160(16) 0.086(13) 0.107(14) -0.037(9) 0.023(10) 0.013(10)
C51M 0.22(3) 0.22(3) 0.16(2) -0.057(15) -0.037(17) 0.09(2)
C52M 0.34(3) 0.089(16) 0.15(2) -0.082(11) 0.13(2) -0.041(16)
C44N 0.187(16) 0.073(12) 0.18(2) -0.028(11) -0.012(16) 0.017(13)
C45N 0.177(17) 0.113(16) 0.22(2) 0.011(15) -0.030(17) 0.051(14)
C46N 0.23(2) 0.080(14) 0.24(3) -0.042(13) 0.017(18) 0.054(14)
C47N 0.078(12) 0.20(2) 0.32(2) -0.213(18) -0.003(17) -0.003(14)
C48N 0.23(4) 0.20(3) 0.35(2) -0.14(3) -0.03(4) -0.04(3)
C49N 0.093(14) 0.19(2) 0.38(3) -0.22(2) -0.039(19) 0.015(15)
C50N 0.148(13) 0.177(19) 0.148(18) -0.095(13) -0.044(13) 0.061(14)
C51N 0.228(15) 0.11(2) 0.103(17) -0.006(15) 0.047(17) 0.008(17)
C52N 0.24(2) 0.25(3) 0.080(14) -0.026(15) -0.026(15) 0.02(2)
N1 0.067(3) 0.094(4) 0.073(4) -0.020(3) 0.009(3) 0.007(3)
N2 0.074(3) 0.095(4) 0.083(4) -0.030(3) 0.012(3) 0.008(3)
N3 0.071(3) 0.073(3) 0.046(3) -0.011(2) 0.005(2) 0.008(3)
N4 0.066(3) 0.070(3) 0.049(3) -0.003(2) 0.003(2) 0.000(3)
S1 0.0763(11) 0.1119(16) 0.1002(14) -0.0346(12) 0.0128(10) 0.0127(11)
Si1 0.151(2) 0.0801(17) 0.1048(18) -0.0297(13) -0.0165(16) 0.0029(15)
Si2 0.160(2) 0.0861(17) 0.0815(15) -0.0264(12) -0.0027(14) -0.0089(15)
Si3 0.0685(12) 0.140(2) 0.0985(16) 0.0135(15) 0.0111(11) -0.0055(13)
Si4 0.1018(15) 0.123(2) 0.0826(15) -0.0291(13) 0.0160(12) 0.0254(14)
C1B 0.081(4) 0.075(5) 0.056(4) 0.012(3) 0.006(3) -0.003(4)
C2B 0.085(4) 0.058(4) 0.052(4) 0.008(3) -0.001(3) 0.010(3)
C3B 0.082(4) 0.074(5) 0.049(4) -0.004(3) 0.013(3) 0.003(3)
C4B 0.085(4) 0.049(4) 0.040(3) 0.001(2) 0.005(3) 0.007(3)
C5B 0.077(4) 0.062(4) 0.038(3) 0.001(3) 0.006(3) -0.002(3)
C6B 0.080(4) 0.064(4) 0.037(3) 0.011(3) 0.005(3) 0.006(3)
C7B 0.099(5) 0.076(5) 0.069(5) 0.017(4) 0.002(4) 0.004(4)
C8B 0.120(6) 0.088(6) 0.062(4) 0.017(4) 0.013(4) 0.006(5)
C9B 0.074(4) 0.057(4) 0.062(4) 0.002(3) 0.012(3) 0.012(3)
C10B 0.100(5) 0.078(5) 0.063(4) 0.017(4) 0.020(3) 0.004(4)
C11B 0.083(4) 0.073(4) 0.046(4) 0.003(3) -0.001(3) 0.003(4)
C12B 0.082(4) 0.088(5) 0.050(4) 0.008(3) 0.001(3) -0.003(4)
C13B 0.082(5) 0.090(5) 0.073(5) 0.016(4) 0.000(4) -0.005(4)
C14B 0.094(5) 0.099(6) 0.083(5) 0.021(4) -0.005(4) -0.013(5)
C15B 0.086(5) 0.086(5) 0.062(4) 0.003(4) 0.000(4) 0.006(4)
C16B 0.105(5) 0.115(7) 0.060(5) 0.012(4) 0.006(4) 0.005(5)
C17B 0.145(8) 0.143(9) 0.082(6) 0.021(6) -0.005(5) 0.021(7)
C18B 0.212(12) 0.173(11) 0.092(7) -0.047(7) -0.008(7) -0.001(9)
C19B 0.203(12) 0.173(11) 0.110(8) 0.055(7) 0.028(8) 0.024(9)
C20B 0.324(16) 0.091(8) 0.130(9) 0.010(6) -0.093(10) 0.021(9)
C21B 0.240(13) 0.096(8) 0.139(9) 0.024(6) -0.028(8) 0.022(8)
C22B 0.51(3) 0.140(11) 0.163(12) 0.005(9) -0.160(15) 0.010(14)
C23B 0.094(7) 0.265(15) 0.165(10) -0.017(10) -0.008(7) 0.078(8)
C24B 0.136(10) 0.253(16) 0.225(14) 0.052(12) -0.021(9) 0.010(10)
C25B 0.189(13) 0.51(3) 0.157(12) 0.031(16) 0.066(10) 0.152(16)
C26B 0.162(10) 0.318(18) 0.118(9) 0.058(10) -0.055(7) -0.115(11)
C27B 0.176(10) 0.204(12) 0.093(7) -0.037(7) 0.032(7) -0.046(9)
C28B 0.119(7) 0.198(12) 0.133(8) -0.014(8) -0.022(6) -0.029(7)
C29B 0.096(6) 0.124(8) 0.113(7) -0.007(6) 0.019(5) -0.022(5)
C30B 0.183(10) 0.179(11) 0.117(8) 0.050(8) -0.006(7) -0.052(9)
C31B 0.122(8) 0.154(11) 0.241(14) -0.034(10) 0.025(8) 0.024(8)
C32B 0.115(8) 0.137(10) 0.242(14) -0.051(10) 0.039(8) 0.005(8)
C33B 0.090(7) 0.300(17) 0.233(13) -0.121(13) 0.056(7) -0.049(9)
C34B 0.147(11) 0.252(18) 0.37(2) -0.203(17) 0.005(12) 0.011(12)
C35B 0.213(13) 0.207(13) 0.109(9) 0.011(9) 0.043(9) 0.016(11)
C36B 0.153(12) 0.60(4) 0.235(17) 0.07(2) 0.055(11) 0.149(18)
C37B 0.42(3) 0.30(2) 0.112(11) -0.021(13) 0.048(13) 0.05(2)
C38B 0.235(13) 0.186(12) 0.086(7) 0.014(7) 0.007(8) -0.019(10)
C39B 0.37(2) 0.207(15) 0.143(11) 0.023(10) -0.097(13) -0.092(14)
C40B 0.37(2) 0.143(11) 0.174(12) 0.052(9) -0.005(12) -0.104(12)
C41B 0.187(11) 0.152(10) 0.173(10) 0.118(8) -0.048(9) -0.035(9)
C42B 0.164(13) 0.27(2) 0.45(3) 0.15(2) 0.117(16) 0.101(13)
C43B 0.243(15) 0.33(2) 0.252(16) 0.138(16) -0.153(13) -0.159(16)
C44B 0.194(11) 0.144(10) 0.129(8) 0.059(7) 0.008(8) -0.032(9)
C45B 0.141(9) 0.087(8) 0.271(15) 0.025(8) 0.019(9) -0.026(7)
C46B 0.289(16) 0.130(10) 0.179(11) 0.055(8) 0.053(11) -0.067(10)
C47B 0.48(3) 0.149(11) 0.118(10) 0.050(8) 0.068(12) 0.163(14)
C48B 0.38(2) 0.240(17) 0.161(13) 0.005(12) 0.072(14) 0.162(16)
C49B 0.79(5) 0.57(4) 0.24(2) 0.20(2) 0.23(3) 0.50(4)
C50B 0.218(11) 0.100(7) 0.076(6) 0.037(5) 0.039(6) 0.005(7)
C51B 0.256(14) 0.143(10) 0.130(9) -0.008(8) 0.056(9) 0.039(10)
C52B 0.253(14) 0.205(13) 0.112(8) 0.060(8) -0.036(8) -0.096(11)
N1B 0.087(4) 0.082(4) 0.071(4) 0.016(3) 0.010(3) 0.012(3)
N2B 0.086(4) 0.090(4) 0.078(4) 0.017(3) 0.012(3) 0.001(3)
N3B 0.076(3) 0.082(4) 0.061(3) 0.012(3) 0.006(3) -0.005(3)
N4B 0.089(4) 0.064(3) 0.044(3) 0.009(2) 0.000(2) 0.008(3)
S1B 0.0803(12) 0.1048(15) 0.1011(15) 0.0243(11) 0.0153(10) 0.0170(11)
Si1B 0.0999(14) 0.0936(15) 0.0693(13) 0.0315(11) 0.0116(10) -0.0012(12)
Si2B 0.167(2) 0.0803(16) 0.0832(15) 0.0279(12) 0.0184(15) -0.0063(15)
Si3B 0.1179(17) 0.1000(17) 0.0720(13) 0.0081(11) -0.0085(12) 0.0261(14)
Si4B 0.0831(14) 0.120(2) 0.1038(17) 0.0063(14) 0.0011(12) -0.0176(13)

loop_
_atom_type_symbol
_atom_type_description
_atom_type_scat_dispersion_real
_atom_type_scat_dispersion_imag
_atom_type_scat_source
C C 0.0181 0.0091 'International Tables Vol C Tables 4.2.6.8 and 6.1.1.4'
H H 0.0000 0.0000 'International Tables Vol C Tables 4.2.6.8 and 6.1.1.4'
N N 0.0311 0.0180 'International Tables Vol C Tables 4.2.6.8 and 6.1.1.4'
Si Si 0.2541 0.3302 'International Tables Vol C Tables 4.2.6.8 and 6.1.1.4'
S S 0.3331 0.5567 'International Tables Vol C Tables 4.2.6.8 and 6.1.1.4'

loop_
_geom_angle_atom_site_label_1
_geom_angle_atom_site_label_2
_geom_angle_atom_site_label_3
_geom_angle
C6 C1 C7 122.5(5)
C6 C1 C2 115.9(5)
C7 C1 C2 121.6(6)
N1 C2 C1 126.2(6)
N1 C2 C3 111.7(5)
C1 C2 C3 122.1(6)
N2 C3 C4 126.4(6)
N2 C3 C2 113.2(6)
C4 C3 C2 120.5(6)
C5 C4 C3 117.8(5)
C5 C4 C9 123.5(6)
C3 C4 C9 118.5(6)
N4 C5 C4 118.3(5)
N4 C5 C6 121.0(5)
C4 C5 C6 120.7(5)
N3 C6 C1 117.4(5)
N3 C6 C5 119.7(5)
C1 C6 C5 123.0(5)
C8 C7 C1 178.1(7)
C7 C8 Si1 177.5(7)
C10 C9 C4 171.8(8)
C9 C10 Si2 174.7(8)
N3 C11 C15 117.5(6)
N3 C11 C12 120.9(5)
C15 C11 C12 121.6(6)
N4 C12 C13 117.2(6)
N4 C12 C11 122.0(6)
C13 C12 C11 120.7(6)
C14 C13 C12 177.2(8)
C13 C14 Si3 174.0(7)
C16 C15 C11 176.2(8)
C15 C16 Si4 176.1(7)
C19 C17 C18 110.6(13)
C19 C17 Si4 110.8(10)
C18 C17 Si4 113.4(10)
C19 C17 H17 107.2
C18 C17 H17 107.2
Si4 C17 H17 107.2
C17 C18 H18A 109.7
C17 C18 H18B 102.7
H18A C18 H18B 109.5
C17 C18 H18C 115.7
H18A C18 H18C 109.5
H18B C18 H18C 109.5
C17 C19 H19A 110.4
C17 C19 H19B 110.3
H19A C19 H19B 109.5
C17 C19 H19C 107.7
H19A C19 H19C 109.5
H19B C19 H19C 109.5
C22 C20 C21 111.1(10)
C22 C20 Si4 114.1(11)
C21 C20 Si4 114.7(8)
C22 C20 H20 105.3
C21 C20 H20 105.3
Si4 C20 H20 105.3
C20 C21 H21A 109.1
C20 C21 H21B 111.4
H21A C21 H21B 109.5
C20 C21 H21C 107.9
H21A C21 H21C 109.5
H21B C21 H21C 109.5
C20 C22 H22A 110.5
C20 C22 H22B 111.0
H22A C22 H22B 109.5
C20 C22 H22C 106.9
H22A C22 H22C 109.5
H22B C22 H22C 109.5
C25 C23 C24 113.7(13)
C25 C23 Si4 123.0(11)
C24 C23 Si4 116.0(8)
C25 C23 H23 99.1
C24 C23 H23 99.1
Si4 C23 H23 99.1
C23 C24 H24A 110.6
C23 C24 H24B 113.6
H24A C24 H24B 109.5
C23 C24 H24C 104.0
H24A C24 H24C 109.5
H24B C24 H24C 109.5
C23 C25 H25A 102.3
C23 C25 H25B 114.0
H25A C25 H25B 109.5
C23 C25 H25C 111.9
H25A C25 H25C 109.5
H25B C25 H25C 109.5
C27 C26 C28 112.9(9)
C27 C26 Si3 112.8(7)
C28 C26 Si3 109.3(7)
C27 C26 H26 107.2
C28 C26 H26 107.2
Si3 C26 H26 107.2
C26 C27 H27A 109.3
C26 C27 H27B 113.8
H27A C27 H27B 109.5
C26 C27 H27C 105.3
H27A C27 H27C 109.5
H27B C27 H27C 109.5
C26 C28 H28A 105.1
C26 C28 H28B 113.1
H28A C28 H28B 109.5
C26 C28 H28C 110.1
H28A C28 H28C 109.5
H28B C28 H28C 109.5
C30 C29 C31 108.7(10)
C30 C29 Si3 113.7(9)
C31 C29 Si3 113.7(8)
C30 C29 H29 106.8
C31 C29 H29 106.8
Si3 C29 H29 106.8
C29 C30 H30A 106.5
C29 C30 H30B 112.7
H30A C30 H30B 109.5
C29 C30 H30C 109.2
H30A C30 H30C 109.5
H30B C30 H30C 109.5
C29 C31 H31A 111.0
C29 C31 H31B 110.9
H31A C31 H31B 109.5
C29 C31 H31C 106.5
H31A C31 H31C 109.5
H31B C31 H31C 109.5
C34 C32 C33 121.3(11)
C34 C32 Si3 122.9(9)
C33 C32 Si3 112.2(8)
C34 C32 H32 96.4
C33 C32 H32 96.4
Si3 C32 H32 96.4
C32 C33 H33A 106.4
C32 C33 H33B 112.8
H33A C33 H33B 109.5
C32 C33 H33C 109.2
H33A C33 H33C 109.5
H33B C33 H33C 109.5
C32 C34 H34A 104.0
C32 C34 H34B 111.9
H34A C34 H34B 109.5
C32 C34 H34C 112.4
H34A C34 H34C 109.5
H34B C34 H34C 109.5
C36 C35 C37 122.0(16)
C36 C35 Si2 125.0(12)
C37 C35 Si2 112.7(12)
C36 C35 H35 91.9
C37 C35 H35 91.9
Si2 C35 H35 91.9
C35 C36 H36A 109.9
C35 C36 H36B 110.9
H36A C36 H36B 109.5
C35 C36 H36C 107.6
H36A C36 H36C 109.5
H36B C36 H36C 109.5
C35 C37 H37A 110.3
C35 C37 H37B 106.7
H37A C37 H37B 109.5
C35 C37 H37C 111.4
H37A C37 H37C 109.5
H37B C37 H37C 109.5
C39 C38 C40 113.3(11)
C39 C38 Si2 115.0(8)
C40 C38 Si2 107.6(7)
C39 C38 H38 106.8
C40 C38 H38 106.8
Si2 C38 H38 106.8
C38 C39 H39A 107.7
C38 C39 H39B 112.2
H39A C39 H39B 109.5
C38 C39 H39C 108.5
H39A C39 H39C 109.5
H39B C39 H39C 109.5
C38 C40 H40A 111.3
C38 C40 H40B 107.0
H40A C40 H40B 109.5
C38 C40 H40C 110.1
H40A C40 H40C 109.5
H40B C40 H40C 109.5
C43 C41 C42 117.9(14)
C43 C41 Si2 127.3(13)
C42 C41 Si2 113.4(12)
C43 C41 H41 93.9
C42 C41 H41 93.9
Si2 C41 H41 93.9
C41 C42 H42A 110.5
C41 C42 H42B 112.7
H42A C42 H42B 109.5
C41 C42 H42C 105.1
H42A C42 H42C 109.5
H42B C42 H42C 109.5
C41 C43 H43A 117.3
C41 C43 H43B 105.3
H43A C43 H43B 109.5
C41 C43 H43C 105.5
H43A C43 H43C 109.5
H43B C43 H43C 109.5
C45M C44M C46M 113(2)
C45M C44M Si1 111.3(16)
C46M C44M Si1 106.8(13)
C45M C44M H44M 108.6
C46M C44M H44M 108.6
Si1 C44M H44M 108.6
C45M C44M H48C 43.8
C46M C44M H48C 70.6
Si1 C44M H48C 115.0
H44M C44M H48C 134.7
C44M C45M H45A 115.7
C44M C45M H45B 108.0
H45A C45M H45B 109.5
C44M C45M H45C 104.6
H45A C45M H45C 109.5
H45B C45M H45C 109.5
C44M C45M H48A 104.3
H45A C45M H48A 24.3
H45B C45M H48A 133.4
H45C C45M H48A 93.5
C44M C45M H48B 112.8
H45A C45M H48B 61.4
H45B C45M H48B 51.5
H45C C45M H48B 141.7
H48A C45M H48B 85.3
C44M C45M H48C 31.0
H45A C45M H48C 92.1
H45B C45M H48C 137.9
H45C C45M H48C 95.7
H48A C45M H48C 75.3
H48B C45M H48C 120.6
C44M C46M H46A 104.7
C44M C46M H46B 114.0
H46A C46M H46B 109.5
C44M C46M H46C 109.7
H46A C46M H46C 109.5
H46B C46M H46C 109.5
C44M C46M H48C 30.2
H46A C46M H48C 81.1
H46B C46M H48C 141.3
H46C C46M H48C 100.9
C49M C47M C48M 111.7(19)
C49M C47M Si1 125(2)
C48M C47M Si1 120.6(17)
C49M C47M H47M 95.6
C48M C47M H47M 95.6
Si1 C47M H47M 95.6
C49M C47M H52E 89.5
C48M C47M H52E 42.8
Si1 C47M H52E 117.0
H47M C47M H52E 135.7
C47M C48M H48D 109.5
C47M C48M H48E 109.5
H48D C48M H48E 109.5
C47M C48M H48F 109.5
H48D C48M H48F 109.5
H48E C48M H48F 109.5
C47M C48M H52E 69.6
H48D C48M H52E 89.2
H48E C48M H52E 54.9
H48F C48M H52E 159.8
C47M C49M H49A 118.6
C47M C49M H49B 111.5
H49A C49M H49B 109.5
C47M C49M H49C 97.5
H49A C49M H49C 109.5
H49B C49M H49C 109.5
C47M C49M H49K 98.0
H49A C49M H49K 96.0
H49B C49M H49K 29.5
H49C C49M H49K 138.7
C47M C49M H49L 121.2
H49A C49M H49L 18.6
H49B C49M H49L 92.6
H49C C49M H49L 124.5
H49K C49M H49L 77.4
C52M C50M C51M 105(3)
C52M C50M Si1 115.1(17)
C51M C50M Si1 113.1(16)
C52M C50M H50A 107.9
C51M C50M H50A 107.9
Si1 C50M H50A 107.9
C50M C51M H51A 107.0
C50M C51M H51B 112.1
H51A C51M H51B 109.5
C50M C51M H51C 109.4
H51A C51M H51C 109.5
H51B C51M H51C 109.5
C50M C51M H45F 115.4
H51A C51M H45F 9.7
H51B C51M H45F 100.9
H51C C51M H45F 109.4
C50M C52M H52A 111.8
C50M C52M H52B 111.4
H52A C52M H52B 109.5
C50M C52M H52C 105.1
H52A C52M H52C 109.4
H52B C52M H52C 109.5
C50M C52M H51D 124.2
H52A C52M H51D 20.7
H52B C52M H51D 88.9
H52C C52M H51D 116.3
C50M C52M H51E 150.6
H52A C52M H51E 94.5
H52B C52M H51E 44.2
H52C C52M H51E 76.5
H51D C52M H51E 77.8
C50M C52M H51F 100.1
H52A C52M H51F 88.4
H52B C52M H51F 133.2
H52C C52M H51F 26.1
H51D C52M H51F 101.3
H51E C52M H51F 93.2
C45N C44N C46N 109(2)
C45N C44N Si1 117.1(15)
C46N C44N Si1 110.3(15)
C45N C44N H51C 64.5
C46N C44N H51C 44.4
Si1 C44N H51C 130.2
C45N C44N H44A 106.7
C46N C44N H44A 106.7
Si1 C44N H44A 106.7
H51C C44N H44A 120.8
C44N C45N H51A 97.1
C44N C45N H51C 48.3
H51A C45N H51C 82.6
C44N C45N H45D 108.2
H51A C45N H45D 118.0
H51C C45N H45D 75.1
C44N C45N H45E 109.2
H51A C45N H45E 113.8
H51C C45N H45E 155.4
H45D C45N H45E 109.5
C44N C45N H45F 110.9
H51A C45N H45F 14.0
H51C C45N H45F 90.6
H45D C45N H45F 109.5
H45E C45N H45F 109.5
C44N C46N H51C 48.8
C44N C46N H46D 110.2
H51C C46N H46D 100.0
C44N C46N H46E 113.5
H51C C46N H46E 150.1
H46D C46N H46E 109.5
C44N C46N H46F 104.5
H51C C46N H46F 63.1
H46D C46N H46F 109.5
H46E C46N H46F 109.5
C49N C47N C48N 100(3)
C49N C47N Si1 111.7(13)
C48N C47N Si1 93(2)
C49N C47N H47N 116.3
C48N C47N H47N 116.3
Si1 C47N H47N 116.3
C47N C48N H45A 122.6
C47N C48N H48A 109.3
H45A C48N H48A 46.6
C47N C48N H48B 113.4
H45A C48N H48B 63.2
H48A C48N H48B 109.4
C47N C48N H48C 105.7
H45A C48N H48C 130.3
H48A C48N H48C 109.5
H48B C48N H48C 109.5
C47N C49N H49A 95.3
C47N C49N H49B 102.8
H49A C49N H49B 77.4
C47N C49N H49J 115.2
H49A C49N H49J 114.4
H49B C49N H49J 137.9
C47N C49N H49K 108.6
H49A C49N H49K 113.2
H49B C49N H49K 37.3
H49J C49N H49K 109.5
C47N C49N H49L 104.4
H49A C49N H49L 9.1
H49B C49N H49L 75.7
H49J C49N H49L 109.5
H49K C49N H49L 109.5
C51N C50N C52N 94(2)
C51N C50N Si1 123.9(17)
C52N C50N Si1 115.2(14)
C51N C50N H52B 32.5
C52N C50N H52B 65.2
Si1 C50N H52B 149.1
C51N C50N H50C 107.4
C52N C50N H50C 107.4
Si1 C50N H50C 107.4
H52B C50N H50C 101.3
C50N C51N H52A 109.9
C50N C51N H52B 46.5
H52A C51N H52B 137.8
C50N C51N H52C 106.6
H52A C51N H52C 107.9
H52B C51N H52C 112.4
C50N C51N H51D 111.7
H52A C51N H51D 27.9
H52B C51N H51D 117.6
H52C C51N H51D 129.6
C50N C51N H51E 106.4
H52A C51N H51E 132.8
H52B C51N H51E 60.8
H52C C51N H51E 89.2
H51D C51N H51E 109.5
C50N C51N H51F 110.3
H52A C51N H51F 85.1
H52B C51N H51F 132.5
H52C C51N H51F 23.5
H51D C51N H51F 109.4
H51E C51N H51F 109.5
C50N C52N H52B 41.7
C50N C52N H52D 107.2
H52B C52N H52D 80.6
C50N C52N H52E 111.2
H52B C52N H52E 152.1
H52D C52N H52E 109.5
C50N C52N H52F 110.0
H52B C52N H52F 90.2
H52D C52N H52F 109.5
H52E C52N H52F 109.5
C2 N1 S1 107.3(4)
C3 N2 S1 106.6(5)
C11 N3 C6 118.6(5)
C12 N4 C5 117.6(5)
N2 S1 N1 101.2(3)
C50M Si1 C50N 43.2(8)
C50M Si1 C47N 130.1(10)
C50N Si1 C47N 100.2(13)
C50M Si1 C8 113.7(7)
C50N Si1 C8 107.9(8)
C47N Si1 C8 109.4(7)
C50M Si1 C47M 108.7(13)
C50N Si1 C47M 69.6(12)
C47N Si1 C47M 33.6(14)
C8 Si1 C47M 105.5(10)
C50M Si1 C44N 63.1(11)
C50N Si1 C44N 106.3(11)
C47N Si1 C44N 130.3(14)
C8 Si1 C44N 101.4(6)
C47M Si1 C44N 152.7(11)
C50M Si1 C44M 113.5(9)
C50N Si1 C44M 145.8(10)
C47N Si1 C44M 76.9(14)
C8 Si1 C44M 105.1(6)
C47M Si1 C44M 109.9(11)
C44N Si1 C44M 57.7(10)
C10 Si2 C38 109.1(4)
C10 Si2 C35 108.6(5)
C38 Si2 C35 112.0(7)
C10 Si2 C41 104.8(6)
C38 Si2 C41 113.1(7)
C35 Si2 C41 108.8(10)
C14 Si3 C29 106.8(4)
C14 Si3 C32 106.8(4)
C29 Si3 C32 114.7(6)
C14 Si3 C26 105.7(4)
C29 Si3 C26 108.7(5)
C32 Si3 C26 113.4(5)
C23 Si4 C16 107.0(4)
C23 Si4 C20 116.0(7)
C16 Si4 C20 106.6(4)
C23 Si4 C17 110.7(7)
C16 Si4 C17 104.8(4)
C20 Si4 C17 110.9(6)
C2B C1B C6B 118.5(6)
C2B C1B C7B 118.9(6)
C6B C1B C7B 122.5(6)
N2B C2B C1B 128.1(6)
N2B C2B C3B 110.7(6)
C1B C2B C3B 121.3(6)
N1B C3B C4B 124.3(6)
N1B C3B C2B 114.8(6)
C4B C3B C2B 120.9(6)
C5B C4B C3B 117.1(5)
C5B C4B C9B 122.3(5)
C3B C4B C9B 120.6(6)
N4B C5B C4B 118.0(5)
N4B C5B C6B 119.3(5)
C4B C5B C6B 122.7(5)
N3B C6B C1B 119.1(5)
N3B C6B C5B 121.3(5)
C1B C6B C5B 119.5(6)
C8B C7B C1B 175.6(8)
C7B C8B Si1B 178.2(8)
C10B C9B C4B 176.6(7)
C9B C10B Si2B 173.4(6)
N4B C11B C15B 116.4(6)
N4B C11B C12B 120.9(6)
C15B C11B C12B 122.6(6)
N3B C12B C11B 121.7(6)
N3B C12B C13B 117.7(6)
C11B C12B C13B 120.5(6)
C14B C13B C12B 175.7(9)
C13B C14B Si4B 171.7(8)
C16B C15B C11B 175.6(8)
C15B C16B Si3B 177.2(7)
C19B C17B C18B 109.3(9)
C19B C17B Si3B 111.0(7)
C18B C17B Si3B 113.4(7)
C19B C17B H17B 107.6
C18B C17B H17B 107.6
Si3B C17B H17B 107.6
C17B C18B H18D 109.2
C17B C18B H18E 110.6
H18D C18B H18E 109.5
C17B C18B H18F 108.6
H18D C18B H18F 109.5
H18E C18B H18F 109.5
C17B C19B H19G 107.7
C17B C19B H19H 110.8
H19G C19B H19H 109.5
C17B C19B H19I 109.9
H19G C19B H19I 109.5
H19H C19B H19I 109.5
C22B C20B C21B 113.7(10)
C22B C20B Si3B 124.4(9)
C21B C20B Si3B 113.4(8)
C22B C20B H20B 99.7
C21B C20B H20B 99.7
Si3B C20B H20B 99.7
C20B C21B H21D 110.8
C20B C21B H21E 109.7
H21D C21B H21E 109.5
C20B C21B H21F 107.9
H21D C21B H21F 109.5
H21E C21B H21F 109.5
C20B C22B H22D 107.3
C20B C22B H22E 109.5
H22D C22B H22E 109.5
C20B C22B H22F 111.6
H22D C22B H22F 109.5
H22E C22B H22F 109.5
C25B C23B C24B 119.6(10)
C25B C23B Si3B 111.9(9)
C24B C23B Si3B 116.0(10)
C25B C23B H23B 101.9
C24B C23B H23B 101.9
Si3B C23B H23B 101.9
C23B C24B H24D 111.1
C23B C24B H24E 111.9
H24D C24B H24E 109.5
C23B C24B H24F 105.3
H24D C24B H24F 109.5
H24E C24B H24F 109.5
C23B C25B H25G 106.5
C23B C25B H25H 104.8
H25G C25B H25H 109.5
C23B C25B H25I 116.8
H25G C25B H25I 109.5
H25H C25B H25I 109.5
C27B C26B C28B 118.3(10)
C27B C26B Si4B 123.0(8)
C28B C26B Si4B 115.1(8)
C27B C26B H26B 96.3
C28B C26B H26B 96.3
Si4B C26B H26B 96.3
C26B C27B H27D 105.4
C26B C27B H27E 110.1
H27D C27B H27E 109.5
C26B C27B H27F 112.8
H27D C27B H27F 109.5
H27E C27B H27F 109.5
C26B C28B H28D 109.6
C26B C28B H28E 110.2
H28D C28B H28E 109.5
C26B C28B H28F 108.7
H28D C28B H28F 109.5
H28E C28B H28F 109.5
C31B C29B C30B 110.6(9)
C31B C29B Si4B 114.3(7)
C30B C29B Si4B 111.0(7)
C31B C29B H29B 106.8
C30B C29B H29B 106.8
Si4B C29B H29B 106.8
C29B C30B H30D 108.2
C29B C30B H30E 111.7
H30D C30B H30E 109.5
C29B C30B H30F 108.4
H30D C30B H30F 109.5
H30E C30B H30F 109.5
C29B C31B H31D 110.3
C29B C31B H31E 111.7
H31D C31B H31E 109.5
C29B C31B H31F 106.3
H31D C31B H31F 109.5
H31E C31B H31F 109.5
C34B C32B C33B 115.3(12)
C34B C32B Si4B 122.4(11)
C33B C32B Si4B 110.9(8)
C34B C32B H32B 101.4
C33B C32B H32B 101.4
Si4B C32B H32B 101.4
C32B C33B H33D 113.0
C32B C33B H33E 108.7
H33D C33B H33E 109.5
C32B C33B H33F 106.7
H33D C33B H33F 109.5
H33E C33B H33F 109.5
C32B C34B H34G 120.0
C32B C34B H34H 120.0
H34G C34B H34H 120.0
C37B C35B C36B 115.3(15)
C37B C35B Si1B 115.2(12)
C36B C35B Si1B 107.7(8)
C37B C35B H35B 105.9
C36B C35B H35B 105.9
Si1B C35B H35B 105.9
C35B C36B H36D 111.2
C35B C36B H36E 104.3
H36D C36B H36E 109.5
C35B C36B H36F 112.8
H36D C36B H36F 109.5
H36E C36B H36F 109.5
C35B C37B H37D 104.9
C35B C37B H37E 111.3
H37D C37B H37E 109.5
C35B C37B H37F 112.1
H37D C37B H37F 109.5
H37E C37B H37F 109.5
C39B C38B C40B 108.6(11)
C39B C38B Si1B 116.0(10)
C40B C38B Si1B 110.7(7)
C39B C38B H38B 107.0
C40B C38B H38B 107.0
Si1B C38B H38B 107.0
C38B C39B H39D 111.0
C38B C39B H39E 109.9
H39D C39B H39E 109.5
C38B C39B H39F 107.5
H39D C39B H39F 109.5
H39E C39B H39F 109.5
C38B C40B H40D 107.2
C38B C40B H40E 112.2
H40D C40B H40E 109.5
C38B C40B H40F 109.0
H40D C40B H40F 109.5
H40E C40B H40F 109.5
C42B C41B C43B 110.9(13)
C42B C41B Si1B 111.5(11)
C43B C41B Si1B 113.3(9)
C42B C41B H41B 106.9
C43B C41B H41B 106.9
Si1B C41B H41B 106.9
C41B C42B H42D 105.0
C41B C42B H42E 109.3
H42D C42B H42E 109.5
C41B C42B H42F 114.0
H42D C42B H42F 109.5
H42E C42B H42F 109.5
C41B C43B H43D 109.8
C41B C43B H43E 110.7
H43D C43B H43E 109.5
C41B C43B H43F 107.9
H43D C43B H43F 109.5
H43E C43B H43F 109.5
C45B C44B C46B 108.6(10)
C45B C44B Si2B 119.2(8)
C46B C44B Si2B 115.4(8)
C45B C44B H44B 103.9
C46B C44B H44B 103.9
Si2B C44B H44B 103.9
C44B C45B H45G 103.7
C44B C45B H45H 112.0
H45G C45B H45H 109.5
C44B C45B H45I 112.6
H45G C45B H45I 109.5
H45H C45B H45I 109.5
C44B C46B H46G 109.7
C44B C46B H46H 108.8
H46G C46B H46H 109.5
C44B C46B H46I 109.9
H46G C46B H46I 109.5
H46H C46B H46I 109.5
C49B C47B C48B 117.0(15)
C49B C47B Si2B 118.8(14)
C48B C47B Si2B 110.6(11)
C49B C47B H47B 102.5
C48B C47B H47B 102.5
Si2B C47B H47B 102.5
C47B C48B H48G 104.9
C47B C48B H48H 113.7
H48G C48B H48H 109.5
C47B C48B H48I 109.7
H48G C48B H48I 109.5
H48H C48B H48I 109.5
C47B C49B H49G 114.4
C47B C49B H49H 108.1
H49G C49B H49H 109.5
C47B C49B H49I 105.9
H49G C49B H49I 109.5
H49H C49B H49I 109.5
C51B C50B C52B 109.7(10)
C51B C50B Si2B 114.4(8)
C52B C50B Si2B 111.3(7)
C51B C50B H50B 107.0
C52B C50B H50B 107.0
Si2B C50B H50B 107.0
C50B C51B H51G 109.6
C50B C51B H51H 109.8
H51G C51B H51H 109.5
C50B C51B H51I 108.9
H51G C51B H51I 109.5
H51H C51B H51I 109.5
C50B C52B H52G 108.8
C50B C52B H52H 110.2
H52G C52B H52H 109.5
C50B C52B H52I 109.4
H52G C52B H52I 109.5
H52H C52B H52I 109.5
C3B N1B S1B 104.7(4)
C2B N2B S1B 108.1(5)
C12B N3B C6B 118.3(5)
C11B N4B C5B 118.4(5)
N2B S1B N1B 101.7(3)
C8B Si1B C38B 107.7(4)
C8B Si1B C41B 107.7(4)
C38B Si1B C41B 112.4(6)
C8B Si1B C35B 109.1(5)
C38B Si1B C35B 110.7(6)
C41B Si1B C35B 109.1(6)
C44B Si2B C10B 110.2(4)
C44B Si2B C50B 115.8(5)
C10B Si2B C50B 108.3(4)
C44B Si2B C47B 109.3(7)
C10B Si2B C47B 103.0(5)
C50B Si2B C47B 109.5(6)
C16B Si3B C17B 105.7(4)
C16B Si3B C20B 107.1(4)
C17B Si3B C20B 109.8(6)
C16B Si3B C23B 105.8(5)
C17B Si3B C23B 110.5(5)
C20B Si3B C23B 117.1(7)
C14B Si4B C26B 105.1(4)
C14B Si4B C29B 106.9(4)
C26B Si4B C29B 114.5(6)
C14B Si4B C32B 107.0(5)
C26B Si4B C32B 112.3(7)
C29B Si4B C32B 110.5(5)

loop_
_geom_bond_atom_site_label_1
_geom_bond_atom_site_label_2
_geom_bond_distance
C1 C6 1.405(8)
C1 C7 1.416(9)
C1 C2 1.421(8)
C2 N1 1.354(7)
C2 C3 1.450(9)
C3 N2 1.352(8)
C3 C4 1.427(8)
C4 C5 1.401(8)
C4 C9 1.435(9)
C5 N4 1.360(7)
C5 C6 1.449(8)
C6 N3 1.370(7)
C7 C8 1.222(9)
C8 Si1 1.822(8)
C9 C10 1.205(9)
C10 Si2 1.802(8)
C11 N3 1.319(7)
C11 C15 1.445(9)
C11 C12 1.450(8)
C12 N4 1.320(7)
C12 C13 1.446(9)
C13 C14 1.205(9)
C14 Si3 1.846(8)
C15 C16 1.211(9)
C16 Si4 1.832(8)
C17 C19 1.445(18)
C17 C18 1.543(17)
C17 Si4 1.887(11)
C17 H17 1.0000
C18 H18A 0.9800
C18 H18B 0.9800
C18 H18C 0.9800
C19 H19A 0.9800
C19 H19B 0.9800
C19 H19C 0.9800
C20 C22 1.513(16)
C20 C21 1.574(13)
C20 Si4 1.838(12)
C20 H20 1.0000
C21 H21A 0.9800
C21 H21B 0.9800
C21 H21C 0.9800
C22 H22A 0.9800
C22 H22B 0.9800
C22 H22C 0.9800
C23 C25 1.250(17)
C23 C24 1.568(13)
C23 Si4 1.828(11)
C23 H23 1.0000
C24 H24A 0.9800
C24 H24B 0.9800
C24 H24C 0.9800
C25 H25A 0.9800
C25 H25B 0.9800
C25 H25C 0.9800
C26 C27 1.500(12)
C26 C28 1.537(12)
C26 Si3 1.898(10)
C26 H26 1.0000
C27 H27A 0.9800
C27 H27B 0.9800
C27 H27C 0.9800
C28 H28A 0.9800
C28 H28B 0.9800
C28 H28C 0.9800
C29 C30 1.441(16)
C29 C31 1.560(13)
C29 Si3 1.862(10)
C29 H29 1.0000
C30 H30A 0.9800
C30 H30B 0.9800
C30 H30C 0.9800
C31 H31A 0.9800
C31 H31B 0.9800
C31 H31C 0.9800
C32 C34 1.272(14)
C32 C33 1.528(12)
C32 Si3 1.884(10)
C32 H32 1.0000
C33 H33A 0.9800
C33 H33B 0.9800
C33 H33C 0.9800
C34 H34A 0.9800
C34 H34B 0.9800
C34 H34C 0.9800
C35 C36 1.255(17)
C35 C37 1.529(17)
C35 Si2 1.840(14)
C35 H35 1.0000
C36 H36A 0.9800
C36 H36B 0.9800
C36 H36C 0.9800
C37 H37A 0.9800
C37 H37B 0.9800
C37 H37C 0.9800
C38 C39 1.490(13)
C38 C40 1.585(15)
C38 Si2 1.836(9)
C38 H38 1.0000
C39 H39A 0.9800
C39 H39B 0.9800
C39 H39C 0.9800
C40 H40A 0.9800
C40 H40B 0.9800
C40 H40C 0.9800
C41 C43 1.291(17)
C41 C42 1.534(17)
C41 Si2 1.859(15)
C41 H41 1.0000
C42 H42A 0.9800
C42 H42B 0.9800
C42 H42C 0.9800
C43 H43A 0.9800
C43 H43B 0.9800
C43 H43C 0.9800
C44M C45M 1.52(4)
C44M C46M 1.59(3)
C44M Si1 2.008(16)
C44M H44M 1.0000
C44M H48C 0.8129
C45M H45A 0.9800
C45M H45B 0.9800
C45M H45C 0.9800
C45M H48A 1.4805
C45M H48B 0.7400
C45M H48C 1.0914
C46M H46A 0.9801
C46M H46B 0.9800
C46M H46C 0.9802
C46M H48C 1.5251
C47M C49M 1.38(3)
C47M C48M 1.50(3)
C47M Si1 1.828(17)
C47M H47M 1.0000
C47M H52E 1.5188
C48M H48D 0.9800
C48M H48E 0.9800
C48M H48F 0.9800
C48M H52E 1.1011
C49M H49A 0.9801
C49M H49B 0.9797
C49M H49C 0.9799
C49M H49K 1.4880
C49M H49L 0.9973
C50M C52M 1.38(3)
C50M C51M 1.51(3)
C50M Si1 1.727(14)
C50M H50A 1.0000
C51M H51A 0.9800
C51M H51B 0.9801
C51M H51C 0.9799
C51M H45F 1.1361
C52M H52A 0.9801
C52M H52B 0.9797
C52M H52C 0.9804
C52M H51D 1.2191
C52M H51E 1.3264
C52M H51F 0.8249
C44N C45N 1.44(3)
C44N C46N 1.55(3)
C44N Si1 1.973(17)
C44N H51C 1.1695
C44N H44A 1.0000
C45N H51A 0.9519
C45N H51C 1.4138
C45N H45D 0.9799
C45N H45E 0.9801
C45N H45F 0.9800
C46N H51C 1.0868
C46N H46D 0.9799
C46N H46E 0.9800
C46N H46F 0.9801
C47N C49N 1.56(3)
C47N C48N 1.71(5)
C47N Si1 1.796(16)
C47N H47N 1.0000
C48N H45A 0.6595
C48N H48A 0.9805
C48N H48B 0.9799
C48N H48C 0.9800
C49N H49A 1.2472
C49N H49B 1.3105
C49N H49J 0.9799
C49N H49K 0.9799
C49N H49L 0.9800
C50N C51N 1.515(18)
C50N C52N 1.61(3)
C50N Si1 1.768(17)
C50N H52B 1.1191
C50N H50C 1.0000
C51N H52A 0.8860
C51N H52B 0.8290
C51N H52C 1.0886
C51N H51D 0.9802
C51N H51E 0.9800
C51N H51F 0.9801
C52N H52B 1.5287
C52N H52D 0.9799
C52N H52E 0.9800
C52N H52F 0.9800
N1 S1 1.607(5)
N2 S1 1.604(6)
C1B C2B 1.381(9)
C1B C6B 1.413(8)
C1B C7B 1.446(9)
C2B N2B 1.369(8)
C2B C3B 1.444(8)
C3B N1B 1.354(8)
C3B C4B 1.414(8)
C4B C5B 1.382(8)
C4B C9B 1.446(8)
C5B N4B 1.377(7)
C5B C6B 1.444(8)
C6B N3B 1.352(7)
C7B C8B 1.197(9)
C8B Si1B 1.816(8)
C9B C10B 1.222(8)
C10B Si2B 1.817(7)
C11B N4B 1.334(8)
C11B C15B 1.429(9)
C11B C12B 1.442(9)
C12B N3B 1.322(8)
C12B C13B 1.446(9)
C13B C14B 1.193(9)
C14B Si4B 1.841(8)
C15B C16B 1.198(9)
C16B Si3B 1.850(8)
C17B C19B 1.528(13)
C17B C18B 1.535(13)
C17B Si3B 1.853(9)
C17B H17B 1.0000
C18B H18D 0.9800
C18B H18E 0.9800
C18B H18F 0.9800
C19B H19G 0.9800
C19B H19H 0.9800
C19B H19I 0.9800
C20B C22B 1.371(14)
C20B C21B 1.535(12)
C20B Si3B 1.855(11)
C20B H20B 1.0000
C21B H21D 0.9800
C21B H21E 0.9800
C21B H21F 0.9800
C22B H22D 0.9800
C22B H22E 0.9800
C22B H22F 0.9800
C23B C25B 1.506(15)
C23B C24B 1.499(14)
C23B Si3B 1.901(11)
C23B H23B 1.0000
C24B H24D 0.9800
C24B H24E 0.9800
C24B H24F 0.9800
C25B H25G 0.9800
C25B H25H 0.9800
C25B H25I 0.9800
C26B C27B 1.371(13)
C26B C28B 1.549(13)
C26B Si4B 1.852(11)
C26B H26B 1.0000
C27B H27D 0.9800
C27B H27E 0.9800
C27B H27F 0.9800
C28B H28D 0.9800
C28B H28E 0.9800
C28B H28F 0.9800
C29B C31B 1.517(12)
C29B C30B 1.522(12)
C29B Si4B 1.861(10)
C29B H29B 1.0000
C30B H30D 0.9800
C30B H30E 0.9800
C30B H30F 0.9801
C31B H31D 0.9800
C31B H31E 0.9800
C31B H31F 0.9800
C32B C34B 1.331(17)
C32B C33B 1.559(13)
C32B Si4B 1.902(11)
C32B H32B 1.0000
C33B H33D 0.9800
C33B H33E 0.9800
C33B H33F 0.9800
C34B H34G 0.9500
C34B H34H 0.9500
C35B C37B 1.392(17)
C35B C36B 1.610(17)
C35B Si1B 1.945(12)
C35B H35B 1.0000
C36B H36D 0.9800
C36B H36E 0.9800
C36B H36F 0.9800
C37B H37D 0.9800
C37B H37E 0.9800
C37B H37F 0.9800
C38B C39B 1.526(15)
C38B C40B 1.619(14)
C38B Si1B 1.817(12)
C38B H38B 1.0000
C39B H39D 0.9800
C39B H39E 0.9800
C39B H39F 0.9800
C40B H40D 0.9800
C40B H40E 0.9800
C40B H40F 0.9800
C41B C42B 1.483(19)
C41B C43B 1.555(18)
C41B Si1B 1.877(11)
C41B H41B 1.0000
C42B H42D 0.9799
C42B H42E 0.9800
C42B H42F 0.9800
C43B H43D 0.9800
C43B H43E 0.9800
C43B H43F 0.9800
C44B C45B 1.493(13)
C44B C46B 1.564(12)
C44B Si2B 1.805(11)
C44B H44B 1.0000
C45B H45G 0.9800
C45B H45H 0.9800
C45B H45I 0.9801
C46B H46G 0.9800
C46B H46H 0.9800
C46B H46I 0.9800
C47B C49B 1.309(19)
C47B C48B 1.464(16)
C47B Si2B 1.962(15)
C47B H47B 1.0000
C48B H48G 0.9800
C48B H48H 0.9800
C48B H48I 0.9801
C49B H49G 0.9800
C49B H49H 0.9800
C49B H49I 0.9800
C50B C51B 1.504(13)
C50B C52B 1.544(14)
C50B Si2B 1.860(9)
C50B H50B 1.0000
C51B H51G 0.9800
C51B H51H 0.9800
C51B H51I 0.9800
C52B H52G 0.9800
C52B H52H 0.9800
C52B H52I 0.9800
N1B S1B 1.636(5)
N2B S1B 1.581(6)

loop_
_geom_torsion_atom_site_label_1
_geom_torsion_atom_site_label_2
_geom_torsion_atom_site_label_3
_geom_torsion_atom_site_label_4
_geom_torsion
C6 C1 C2 N1 178.1(6)
C7 C1 C2 N1 -1.1(10)
C6 C1 C2 C3 -1.8(9)
C7 C1 C2 C3 179.1(6)
N1 C2 C3 N2 0.7(8)
C1 C2 C3 N2 -179.4(6)
N1 C2 C3 C4 -179.0(6)
C1 C2 C3 C4 0.9(9)
N2 C3 C4 C5 -178.3(6)
C2 C3 C4 C5 1.4(9)
N2 C3 C4 C9 -3.1(10)
C2 C3 C4 C9 176.5(6)
C3 C4 C5 N4 175.9(5)
C9 C4 C5 N4 1.0(9)
C3 C4 C5 C6 -2.6(9)
C9 C4 C5 C6 -177.5(6)
C7 C1 C6 N3 -0.8(9)
C2 C1 C6 N3 -180.0(5)
C7 C1 C6 C5 179.7(6)
C2 C1 C6 C5 0.5(8)
N4 C5 C6 N3 3.7(8)
C4 C5 C6 N3 -177.8(5)
N4 C5 C6 C1 -176.8(5)
C4 C5 C6 C1 1.7(9)
C6 C1 C7 C8 13(25)
C2 C1 C7 C8 -168(24)
C1 C7 C8 Si1 -1(39)
C5 C4 C9 C10 163(5)
C3 C4 C9 C10 -12(6)
C4 C9 C10 Si2 -30(13)
N3 C11 C12 N4 4.3(9)
C15 C11 C12 N4 -175.4(6)
N3 C11 C12 C13 -174.6(5)
C15 C11 C12 C13 5.7(9)
N4 C12 C13 C14 -49(15)
C11 C12 C13 C14 130(15)
C12 C13 C14 Si3 4(20)
N3 C11 C15 C16 -18(12)
C12 C11 C15 C16 161(11)
C11 C15 C16 Si4 57(19)
C1 C2 N1 S1 179.6(5)
C3 C2 N1 S1 -0.5(7)
C4 C3 N2 S1 179.2(6)
C2 C3 N2 S1 -0.5(7)
C15 C11 N3 C6 179.4(5)
C12 C11 N3 C6 -0.3(8)
C1 C6 N3 C11 177.1(5)
C5 C6 N3 C11 -3.5(8)
C13 C12 N4 C5 175.0(5)
C11 C12 N4 C5 -4.0(8)
C4 C5 N4 C12 -178.4(5)
C6 C5 N4 C12 0.1(8)
C3 N2 S1 N1 0.1(5)
C2 N1 S1 N2 0.2(5)
C52M C50M Si1 C50N 40(2)
C51M C50M Si1 C50N 160(3)
C52M C50M Si1 C47N 96(3)
C51M C50M Si1 C47N -144(2)
C52M C50M Si1 C8 -51(3)
C51M C50M Si1 C8 69(2)
C52M C50M Si1 C47M 66(3)
C51M C50M Si1 C47M -173.9(19)
C52M C50M Si1 C44N -142(3)
C51M C50M Si1 C44N -22.2(18)
C52M C50M Si1 C44M -171(2)
C51M C50M Si1 C44M -51(2)
C51N C50N Si1 C50M -58(2)
C52N C50N Si1 C50M -172(2)
C51N C50N Si1 C47N 163(2)
C52N C50N Si1 C47N 48.0(18)
C51N C50N Si1 C8 48(2)
C52N C50N Si1 C8 -66.4(16)
C51N C50N Si1 C47M 149(3)
C52N C50N Si1 C47M 34.0(17)
C51N C50N Si1 C44N -60(2)
C52N C50N Si1 C44N -174.5(16)
C51N C50N Si1 C44M -116(2)
C52N C50N Si1 C44M 130(2)
C49N C47N Si1 C50M 27(4)
C48N C47N Si1 C50M 129.2(17)
C49N C47N Si1 C50N 63(3)
C48N C47N Si1 C50N 164.5(16)
C49N C47N Si1 C8 176(2)
C48N C47N Si1 C8 -82.3(17)
C49N C47N Si1 C47M 87(3)
C48N C47N Si1 C47M -171(3)
C49N C47N Si1 C44N -59(3)
C48N C47N Si1 C44N 42.7(19)
C49N C47N Si1 C44M -83(3)
C48N C47N Si1 C44M 19.4(16)
C7 C8 Si1 C50M -23(18)
C7 C8 Si1 C50N -69(18)
C7 C8 Si1 C47N -177(100)
C7 C8 Si1 C47M -142(18)
C7 C8 Si1 C44N 42(18)
C7 C8 Si1 C44M 102(18)
C49M C47M Si1 C50M 53(3)
C48M C47M Si1 C50M -106(3)
C49M C47M Si1 C50N 71(3)
C48M C47M Si1 C50N -88(3)
C49M C47M Si1 C47N -83(3)
C48M C47M Si1 C47N 118(4)
C49M C47M Si1 C8 175(2)
C48M C47M Si1 C8 16(3)
C49M C47M Si1 C44N -15(5)
C48M C47M Si1 C44N -174(2)
C49M C47M Si1 C44M -72(3)
C48M C47M Si1 C44M 129(2)
C45N C44N Si1 C50M 76(2)
C46N C44N Si1 C50M -49.5(19)
C45N C44N Si1 C50N 77(2)
C46N C44N Si1 C50N -48(2)
C45N C44N Si1 C47N -163(2)
C46N C44N Si1 C47N 72(2)
C45N C44N Si1 C8 -35(2)
C46N C44N Si1 C8 -160.4(18)
C45N C44N Si1 C47M 154(3)
C46N C44N Si1 C47M 29(4)
C45N C44N Si1 C44M -136(3)
C46N C44N Si1 C44M 99(2)
C45M C44M Si1 C50M -177.1(16)
C46M C44M Si1 C50M -53(2)
C45M C44M Si1 C50N -137.8(17)
C46M C44M Si1 C50N -14(3)
C45M C44M Si1 C47N -48.8(17)
C46M C44M Si1 C47N 74.9(17)
C45M C44M Si1 C8 58.0(18)
C46M C44M Si1 C8 -178.3(15)
C45M C44M Si1 C47M -55(2)
C46M C44M Si1 C47M 69(2)
C45M C44M Si1 C44N 152(2)
C46M C44M Si1 C44N -84.2(18)
C9 C10 Si2 C38 122(9)
C9 C10 Si2 C35 -116(9)
C9 C10 Si2 C41 0(9)
C39 C38 Si2 C10 66.5(10)
C40 C38 Si2 C10 -60.8(9)
C39 C38 Si2 C35 -53.8(11)
C40 C38 Si2 C35 178.9(10)
C39 C38 Si2 C41 -177.2(11)
C40 C38 Si2 C41 55.5(11)
C36 C35 Si2 C10 -5(3)
C37 C35 Si2 C10 -178.8(14)
C36 C35 Si2 C38 115(2)
C37 C35 Si2 C38 -58.1(18)
C36 C35 Si2 C41 -119(2)
C37 C35 Si2 C41 67.6(17)
C43 C41 Si2 C10 -30(3)
C42 C41 Si2 C10 163.6(17)
C43 C41 Si2 C38 -149(2)
C42 C41 Si2 C38 45(2)
C43 C41 Si2 C35 86(3)
C42 C41 Si2 C35 -80.4(19)
C13 C14 Si3 C29 144(6)
C13 C14 Si3 C32 -93(6)
C13 C14 Si3 C26 28(6)
C30 C29 Si3 C14 58.1(10)
C31 C29 Si3 C14 -176.8(9)
C30 C29 Si3 C32 -60.0(11)
C31 C29 Si3 C32 65.1(11)
C30 C29 Si3 C26 171.8(9)
C31 C29 Si3 C26 -63.1(10)
C34 C32 Si3 C14 12(2)
C33 C32 Si3 C14 170.0(9)
C34 C32 Si3 C29 129.7(18)
C33 C32 Si3 C29 -71.8(11)
C34 C32 Si3 C26 -104.6(18)
C33 C32 Si3 C26 53.9(10)
C27 C26 Si3 C14 -59.4(7)
C28 C26 Si3 C14 67.1(7)
C27 C26 Si3 C29 -173.8(7)
C28 C26 Si3 C29 -47.3(7)
C27 C26 Si3 C32 57.4(8)
C28 C26 Si3 C32 -176.2(6)
C25 C23 Si4 C16 37(2)
C24 C23 Si4 C16 -175.0(11)
C25 C23 Si4 C20 -82(2)
C24 C23 Si4 C20 66.1(14)
C25 C23 Si4 C17 151(2)
C24 C23 Si4 C17 -61.3(14)
C15 C16 Si4 C23 169(12)
C15 C16 Si4 C20 -66(12)
C15 C16 Si4 C17 51(12)
C22 C20 Si4 C23 62.4(12)
C21 C20 Si4 C23 -67.3(10)
C22 C20 Si4 C16 -56.6(11)
C21 C20 Si4 C16 173.7(8)
C22 C20 Si4 C17 -170.2(10)
C21 C20 Si4 C17 60.1(10)
C19 C17 Si4 C23 -173.9(10)
C18 C17 Si4 C23 -48.9(11)
C19 C17 Si4 C16 -58.9(10)
C18 C17 Si4 C16 66.2(10)
C19 C17 Si4 C20 55.8(11)
C18 C17 Si4 C20 -179.1(9)
C6B C1B C2B N2B -177.1(6)
C7B C1B C2B N2B -0.3(10)
C6B C1B C2B C3B 1.6(9)
C7B C1B C2B C3B 178.4(6)
N2B C2B C3B N1B -0.8(8)
C1B C2B C3B N1B -179.7(6)
N2B C2B C3B C4B 179.3(5)
C1B C2B C3B C4B 0.4(9)
N1B C3B C4B C5B 178.0(6)
C2B C3B C4B C5B -2.1(8)
N1B C3B C4B C9B -0.1(9)
C2B C3B C4B C9B 179.8(5)
C3B C4B C5B N4B -177.8(5)
C9B C4B C5B N4B 0.2(8)
C3B C4B C5B C6B 1.9(8)
C9B C4B C5B C6B 179.9(5)
C2B C1B C6B N3B 174.8(6)
C7B C1B C6B N3B -1.9(9)
C2B C1B C6B C5B -1.8(9)
C7B C1B C6B C5B -178.5(6)
N4B C5B C6B N3B 3.2(8)
C4B C5B C6B N3B -176.5(5)
N4B C5B C6B C1B 179.8(5)
C4B C5B C6B C1B 0.1(9)
C2B C1B C7B C8B 12(11)
C6B C1B C7B C8B -172(10)
C1B C7B C8B Si1B 113(28)
C5B C4B C9B C10B 44(13)
C3B C4B C9B C10B -138(13)
C4B C9B C10B Si2B -36(17)
N4B C11B C12B N3B 1.4(10)
C15B C11B C12B N3B -179.6(6)
N4B C11B C12B C13B -175.7(6)
C15B C11B C12B C13B 3.3(10)
N3B C12B C13B C14B -78(10)
C11B C12B C13B C14B 99(10)
C12B C13B C14B Si4B 2(14)
N4B C11B C15B C16B 27(11)
C12B C11B C15B C16B -152(10)
C11B C15B C16B Si3B -9(24)
C4B C3B N1B S1B -178.2(5)
C2B C3B N1B S1B 1.9(6)
C1B C2B N2B S1B 177.9(6)
C3B C2B N2B S1B -0.9(6)
C11B C12B N3B C6B -2.7(9)
C13B C12B N3B C6B 174.4(6)
C1B C6B N3B C12B -176.1(6)
C5B C6B N3B C12B 0.5(9)
C15B C11B N4B C5B -176.7(5)
C12B C11B N4B C5B 2.3(8)
C4B C5B N4B C11B 175.3(5)
C6B C5B N4B C11B -4.5(8)
C2B N2B S1B N1B 1.9(5)
C3B N1B S1B N2B -2.2(5)
C7B C8B Si1B C38B 137(28)
C7B C8B Si1B C41B -102(28)
C7B C8B Si1B C35B 17(28)
C39B C38B Si1B C8B -54.0(11)
C40B C38B Si1B C8B -178.2(9)
C39B C38B Si1B C41B -172.5(10)
C40B C38B Si1B C41B 63.3(11)
C39B C38B Si1B C35B 65.2(11)
C40B C38B Si1B C35B -59.1(11)
C42B C41B Si1B C8B -79.6(10)
C43B C41B Si1B C8B 46.3(12)
C42B C41B Si1B C38B 38.9(11)
C43B C41B Si1B C38B 164.8(10)
C42B C41B Si1B C35B 162.1(10)
C43B C41B Si1B C35B -71.9(11)
C37B C35B Si1B C8B -78.5(12)
C36B C35B Si1B C8B 51.8(13)
C37B C35B Si1B C38B 163.2(12)
C36B C35B Si1B C38B -66.5(13)
C37B C35B Si1B C41B 39.0(13)
C36B C35B Si1B C41B 169.2(12)
C45B C44B Si2B C10B 34.7(11)
C46B C44B Si2B C10B 166.7(9)
C45B C44B Si2B C50B -88.6(10)
C46B C44B Si2B C50B 43.4(12)
C45B C44B Si2B C47B 147.2(10)
C46B C44B Si2B C47B -80.8(11)
C9B C10B Si2B C44B 138(5)
C9B C10B Si2B C50B -94(6)
C9B C10B Si2B C47B 21(6)
C51B C50B Si2B C44B 56.1(10)
C52B C50B Si2B C44B -179.0(8)
C51B C50B Si2B C10B -68.2(9)
C52B C50B Si2B C10B 56.8(9)
C51B C50B Si2B C47B -179.8(9)
C52B C50B Si2B C47B -54.9(10)
C49B C47B Si2B C44B 84(2)
C48B C47B Si2B C44B -55.0(13)
C49B C47B Si2B C10B -158(2)
C48B C47B Si2B C10B 62.1(13)
C49B C47B Si2B C50B -43(2)
C48B C47B Si2B C50B 177.2(12)
C15B C16B Si3B C17B 54(15)
C15B C16B Si3B C20B -63(15)
C15B C16B Si3B C23B 171(15)
C19B C17B Si3B C16B -63.5(8)
C18B C17B Si3B C16B 60.0(8)
C19B C17B Si3B C20B 51.7(9)
C18B C17B Si3B C20B 175.2(8)
C19B C17B Si3B C23B -177.6(8)
C18B C17B Si3B C23B -54.1(9)
C22B C20B Si3B C16B -34.2(17)
C21B C20B Si3B C16B 179.9(9)
C22B C20B Si3B C17B -148.5(15)
C21B C20B Si3B C17B 65.6(11)
C22B C20B Si3B C23B 84.4(16)
C21B C20B Si3B C23B -61.5(11)
C25B C23B Si3B C16B 58.2(12)
C24B C23B Si3B C16B -159.6(10)
C25B C23B Si3B C17B 172.2(11)
C24B C23B Si3B C17B -45.6(12)
C25B C23B Si3B C20B -61.1(13)
C24B C23B Si3B C20B 81.1(11)
C13B C14B Si4B C26B -57(5)
C13B C14B Si4B C29B 65(5)
C13B C14B Si4B C32B -177(5)
C27B C26B Si4B C14B 6.1(16)
C28B C26B Si4B C14B 164.4(10)
C27B C26B Si4B C29B -110.9(14)
C28B C26B Si4B C29B 47.4(13)
C27B C26B Si4B C32B 122.1(14)
C28B C26B Si4B C32B -79.6(12)
C31B C29B Si4B C14B -60.7(8)
C30B C29B Si4B C14B 65.3(7)
C31B C29B Si4B C26B 55.3(9)
C30B C29B Si4B C26B -178.8(7)
C31B C29B Si4B C32B -176.8(8)
C30B C29B Si4B C32B -50.9(8)
C34B C32B Si4B C14B 47.1(15)
C33B C32B Si4B C14B -171.4(9)
C34B C32B Si4B C26B -67.7(15)
C33B C32B Si4B C26B 73.8(11)
C34B C32B Si4B C29B 163.1(13)
C33B C32B Si4B C29B -55.4(11)
